data_4080364
loop_
_publ_author_name
'Andreychuk, Nicholas R.'
'Ilango, Sougandi'
'Vidjayacoumar, Balamurugan'
'Emslie, David J. H.'
'Jenkins, Hilary A.'

_publ_section_title
;
 Uranium(IV) Alkyl Complexes of a Rigid Dianionic NON-Donor Ligand:
 Synthesis and Quantitative Alkyl Exchange Reactions with Alkyllithium
 Reagents
;
_journal_issue 5
_journal_name_full Organometallics
_journal_page_first 1466
_journal_paper_doi 10.1021/om301136f
_journal_volume 32
_journal_year 2013
_chemical_formula_moiety '2(C55 H84 N2 O Si2 U), 4(C6H14)'
_chemical_formula_sum 'C134 H224 N2 O2 Si2 U2'
_chemical_formula_weight 2427.39
_space_group_IT_number 2
_symmetry_cell_setting triclinic
_symmetry_space_group_name_Hall '-P 1'
_symmetry_space_group_name_H-M 'P -1'
_atom_sites_solution_hydrogens geom
_atom_sites_solution_primary direct
_atom_sites_solution_secondary difmap
_audit_creation_method SHELXL-97
_cell_angle_alpha 82.016(4)
_cell_angle_beta 79.396(4)
_cell_angle_gamma 88.571(2)
_cell_formula_units_Z 2
_cell_length_a 12.3983(16)
_cell_length_b 19.246(3)
_cell_length_c 26.498(4)
_cell_measurement_reflns_used 1257
_cell_measurement_temperature 173(2)
_cell_measurement_theta_max 17.48
_cell_measurement_theta_min 2.65
_cell_volume 6154.7(16)
_computing_cell_refinement 'Bruker SMART'
_computing_data_collection 'Bruker SMART'
_computing_data_reduction 'Bruker SAINT'
_computing_molecular_graphics 'Bruker SHELXTL'
_computing_publication_material 'Bruker SHELXTL'
_computing_structure_refinement 'SHELXL-97 (Sheldrick, 2008)'
_computing_structure_solution 'SHELXS-97 (Sheldrick, 2008)'
_diffrn_ambient_temperature 173(2)
_diffrn_measured_fraction_theta_full 0.995
_diffrn_measured_fraction_theta_max 0.995
_diffrn_measurement_device_type 'CCD area detector'
_diffrn_measurement_method 'phi and omega scans'
_diffrn_radiation_monochromator graphite
_diffrn_radiation_source 'fine-focus sealed tube'
_diffrn_radiation_type MoK\a
_diffrn_radiation_wavelength 0.71073
_diffrn_reflns_av_R_equivalents 0.0801
_diffrn_reflns_av_sigmaI/netI 0.1024
_diffrn_reflns_limit_h_max 14
_diffrn_reflns_limit_h_min -14
_diffrn_reflns_limit_k_max 22
_diffrn_reflns_limit_k_min -22
_diffrn_reflns_limit_l_max 31
_diffrn_reflns_limit_l_min -25
_diffrn_reflns_number 64632
_diffrn_reflns_theta_full 25.00
_diffrn_reflns_theta_max 25.00
_diffrn_reflns_theta_min 2.07
_exptl_absorpt_coefficient_mu 2.697
_exptl_absorpt_correction_T_max 0.8998
_exptl_absorpt_correction_T_min 0.4983
_exptl_absorpt_correction_type numerical
_exptl_absorpt_process_details SADABS
_exptl_crystal_colour red
_exptl_crystal_density_diffrn 1.310
_exptl_crystal_density_meas ?
_exptl_crystal_density_method 'not measured'
_exptl_crystal_description chunk
_exptl_crystal_F_000 2540
_exptl_crystal_size_max 0.30
_exptl_crystal_size_mid 0.20
_exptl_crystal_size_min 0.04
_platon_squeeze_details
;
squeeze used to remove contribution from 3 disordered hexane molecules. 
These three molecules are included in the moiety formula, which is a source of 
checkcif error.
;
_refine_diff_density_max 0.951
_refine_diff_density_min -0.778
_refine_diff_density_rms 0.120
_refine_ls_extinction_method none
_refine_ls_goodness_of_fit_ref 0.964
_refine_ls_hydrogen_treatment constr
_refine_ls_matrix_type full
_refine_ls_number_parameters 1126
_refine_ls_number_reflns 21560
_refine_ls_number_restraints 0
_refine_ls_restrained_S_all 0.964
_refine_ls_R_factor_all 0.0824
_refine_ls_R_factor_gt 0.0499
_refine_ls_shift/su_max 0.002
_refine_ls_shift/su_mean 0.000
_refine_ls_structure_factor_coef Fsqd
_refine_ls_weighting_details 'calc w=1/[\s^2^(Fo^2^)+(0.0458P)^2^+0.0000P] where P=(Fo^2^+2Fc^2^)/3'
_refine_ls_weighting_scheme calc
_refine_ls_wR_factor_gt 0.1063
_refine_ls_wR_factor_ref 0.1162
_reflns_number_gt 13751
_reflns_number_total 21560
_reflns_threshold_expression >2sigma(I)
_cod_data_source_file om301136f_si_002.cif
_cod_data_source_block si5-sr
_cod_depositor_comments
;
The following automatic conversions were performed:

'_symmetry_cell_setting' value 'Triclinic' changed to 'triclinic'
according to /home/saulius/struct/CIF-dictionaries/cif_core.dic
dictionary named 'cif_core.dic' version 2.4.2 from 2011-04-26.

Automatic conversion script
Id: cif_fix_values 1891 2012-01-12 08:04:46Z andrius 

The following automatic conversions were performed:

'_exptl_crystal_density_meas' value 'not measured' was changed to '?'
- the value is perceived as not measured.

Automatic conversion script
Id: cif_fix_values 3008 2015-01-20 13:52:24Z robertas 

The following automatic conversions were performed:

data name '_iucr_refine_instruction_details' was replaced with
'_iucr_refine_instructions_details' as specified in the replacement
file 'data/replacement-values/replacement_tags.lst'.

Automatic conversion script
Id: cif_correct_tags 9268 2022-04-12 08:56:07Z antanas 
;
_cod_original_cell_volume 6154.8(14)
_cod_original_sg_symbol_H-M P-1
_cod_database_code 4080364

loop_
_symmetry_equiv_pos_as_xyz
'x, y, z'
'-x, -y, -z'

loop_
_atom_site_label
_atom_site_type_symbol
_atom_site_fract_x
_atom_site_fract_y
_atom_site_fract_z
_atom_site_U_iso_or_equiv
_atom_site_adp_type
_atom_site_occupancy
_atom_site_symmetry_multiplicity
_atom_site_calc_flag
_atom_site_refinement_flags
U1 U 0.15680(2) 0.620122(14) 0.242452(9) 0.03351(9) Uani 1 1 d .
Si1 Si -0.11113(18) 0.53620(12) 0.22234(8) 0.0506(6) Uani 1 1 d .
O1 O 0.3231(3) 0.6684(2) 0.26499(15) 0.0354(11) Uani 1 1 d .
N1 N 0.2835(4) 0.6689(3) 0.17508(18) 0.0317(13) Uani 1 1 d .
C1 C 0.5904(5) 0.7395(4) 0.1939(2) 0.0387(18) Uani 1 1 d .
H1A H 0.6585 0.7559 0.1993 0.046 Uiso 1 1 calc R
Si2 Si 0.35152(17) 0.46363(11) 0.26335(8) 0.0459(6) Uani 1 1 d .
N2 N 0.1387(4) 0.6479(3) 0.32418(19) 0.0377(15) Uani 1 1 d .
C2 C 0.5743(6) 0.7372(4) 0.1432(3) 0.0396(18) Uani 1 1 d .
C3 C 0.4707(6) 0.7158(3) 0.1343(3) 0.0370(18) Uani 1 1 d .
H3A H 0.4575 0.7170 0.1000 0.044 Uiso 1 1 calc R
C4 C 0.3883(5) 0.6927(3) 0.1772(2) 0.0336(17) Uani 1 1 d .
C5 C 0.2197(5) 0.6745(4) 0.3470(2) 0.0333(17) Uani 1 1 d .
C6 C 0.2083(6) 0.6922(4) 0.3972(2) 0.0416(19) Uani 1 1 d .
H6A H 0.1393 0.6865 0.4199 0.050 Uiso 1 1 calc R
C7 C 0.2975(6) 0.7183(4) 0.4145(2) 0.0377(18) Uani 1 1 d .
C8 C 0.3988(6) 0.7269(4) 0.3808(2) 0.0410(19) Uani 1 1 d .
H8A H 0.4599 0.7435 0.3926 0.049 Uiso 1 1 calc R
C9 C 0.5234(5) 0.7202(4) 0.2918(2) 0.0352(17) Uani 1 1 d .
C10 C 0.5081(6) 0.7180(3) 0.2371(2) 0.0346(17) Uani 1 1 d .
C11 C 0.4127(5) 0.6940(3) 0.2266(2) 0.0314(16) Uani 1 1 d .
C12 C 0.3240(5) 0.6855(3) 0.3147(2) 0.0307(16) Uani 1 1 d .
C13 C 0.4117(5) 0.7113(4) 0.3296(2) 0.0353(17) Uani 1 1 d .
C14 C 0.5771(6) 0.7897(4) 0.2962(3) 0.047(2) Uani 1 1 d .
H14A H 0.5302 0.8289 0.2862 0.070 Uiso 1 1 calc R
H14B H 0.6489 0.7942 0.2733 0.070 Uiso 1 1 calc R
H14C H 0.5865 0.7902 0.3321 0.070 Uiso 1 1 calc R
C15 C 0.5992(6) 0.6575(4) 0.3078(3) 0.053(2) Uani 1 1 d .
H15A H 0.5654 0.6131 0.3050 0.079 Uiso 1 1 calc R
H15B H 0.6086 0.6580 0.3437 0.079 Uiso 1 1 calc R
H15C H 0.6710 0.6623 0.2849 0.079 Uiso 1 1 calc R
C16 C 0.6655(6) 0.7591(4) 0.0955(3) 0.047(2) Uani 1 1 d .
C17 C 0.7778(7) 0.7716(6) 0.1112(3) 0.089(3) Uani 1 1 d .
H17A H 0.7707 0.8103 0.1320 0.133 Uiso 1 1 calc R
H17B H 0.8335 0.7834 0.0800 0.133 Uiso 1 1 calc R
H17C H 0.7998 0.7289 0.1316 0.133 Uiso 1 1 calc R
C18 C 0.6833(8) 0.6989(5) 0.0624(3) 0.102(4) Uani 1 1 d .
H18A H 0.6140 0.6884 0.0522 0.154 Uiso 1 1 calc R
H18B H 0.7087 0.6571 0.0825 0.154 Uiso 1 1 calc R
H18C H 0.7385 0.7128 0.0312 0.154 Uiso 1 1 calc R
C19 C 0.6355(8) 0.8246(6) 0.0654(4) 0.127(5) Uani 1 1 d .
H19A H 0.5652 0.8183 0.0548 0.190 Uiso 1 1 calc R
H19B H 0.6924 0.8365 0.0346 0.190 Uiso 1 1 calc R
H19C H 0.6290 0.8626 0.0869 0.190 Uiso 1 1 calc R
C20 C 0.2780(7) 0.7419(4) 0.4690(2) 0.051(2) Uani 1 1 d .
C21 C 0.2154(8) 0.6857(6) 0.5092(3) 0.090(4) Uani 1 1 d .
H21A H 0.2039 0.7014 0.5434 0.136 Uiso 1 1 calc R
H21B H 0.2579 0.6420 0.5100 0.136 Uiso 1 1 calc R
H21C H 0.1442 0.6774 0.5000 0.136 Uiso 1 1 calc R
C22 C 0.3842(7) 0.7568(5) 0.4867(3) 0.071(3) Uani 1 1 d .
H22A H 0.3672 0.7709 0.5214 0.107 Uiso 1 1 calc R
H22B H 0.4242 0.7947 0.4625 0.107 Uiso 1 1 calc R
H22C H 0.4297 0.7144 0.4876 0.107 Uiso 1 1 calc R
C23 C 0.2094(8) 0.8096(5) 0.4668(3) 0.083(3) Uani 1 1 d .
H23A H 0.1950 0.8252 0.5011 0.124 Uiso 1 1 calc R
H23B H 0.1396 0.8005 0.4566 0.124 Uiso 1 1 calc R
H23C H 0.2499 0.8461 0.4414 0.124 Uiso 1 1 calc R
C24 C 0.2409(5) 0.6804(4) 0.1276(2) 0.0335(17) Uani 1 1 d .
C25 C 0.1728(6) 0.7393(4) 0.1187(3) 0.0423(19) Uani 1 1 d .
C26 C 0.1198(6) 0.7443(4) 0.0760(3) 0.049(2) Uani 1 1 d .
H26D H 0.0720 0.7827 0.0702 0.059 Uiso 1 1 calc R
C27 C 0.1347(7) 0.6963(4) 0.0431(3) 0.051(2) Uani 1 1 d .
H27A H 0.0979 0.7008 0.0144 0.062 Uiso 1 1 calc R
C28 C 0.2031(6) 0.6411(4) 0.0514(3) 0.048(2) Uani 1 1 d .
H28A H 0.2140 0.6080 0.0274 0.057 Uiso 1 1 calc R
C29 C 0.2568(5) 0.6311(4) 0.0925(2) 0.0370(18) Uani 1 1 d .
C31 C 0.0496(7) 0.8298(5) 0.1610(4) 0.082(3) Uani 1 1 d .
H31A H 0.0478 0.8672 0.1827 0.123 Uiso 1 1 calc R
H31B H -0.0040 0.7935 0.1781 0.123 Uiso 1 1 calc R
H31C H 0.0314 0.8494 0.1274 0.123 Uiso 1 1 calc R
C32 C 0.2465(7) 0.8540(4) 0.1292(3) 0.070(3) Uani 1 1 d .
H32A H 0.2404 0.8912 0.1513 0.106 Uiso 1 1 calc R
H32B H 0.2335 0.8737 0.0947 0.106 Uiso 1 1 calc R
H32C H 0.3202 0.8335 0.1262 0.106 Uiso 1 1 calc R
C33 C 0.3306(6) 0.5665(4) 0.1000(3) 0.050(2) Uani 1 1 d .
H33D H 0.3585 0.5671 0.1331 0.060 Uiso 1 1 calc R
C34 C 0.2654(7) 0.4987(4) 0.1049(3) 0.060(2) Uani 1 1 d .
H34A H 0.3140 0.4583 0.1094 0.089 Uiso 1 1 calc R
H34B H 0.2349 0.4978 0.0733 0.089 Uiso 1 1 calc R
H34C H 0.2055 0.4966 0.1349 0.089 Uiso 1 1 calc R
C35 C 0.4306(7) 0.5693(5) 0.0553(3) 0.081(3) Uani 1 1 d .
H35B H 0.4710 0.6131 0.0528 0.122 Uiso 1 1 calc R
H35C H 0.4053 0.5671 0.0226 0.122 Uiso 1 1 calc R
H35D H 0.4789 0.5293 0.0620 0.122 Uiso 1 1 calc R
C36 C 0.0315(5) 0.6345(4) 0.3559(2) 0.0353(17) Uani 1 1 d .
C37 C 0.0056(6) 0.5701(4) 0.3868(2) 0.0405(19) Uani 1 1 d .
C38 C -0.1025(6) 0.5597(5) 0.4148(3) 0.052(2) Uani 1 1 d .
H38B H -0.1208 0.5164 0.4364 0.062 Uiso 1 1 calc R
C39 C -0.1798(6) 0.6089(5) 0.4120(3) 0.054(2) Uani 1 1 d .
H39A H -0.2518 0.6003 0.4313 0.065 Uiso 1 1 calc R
C40 C -0.1551(6) 0.6714(4) 0.3814(3) 0.049(2) Uani 1 1 d .
H40A H -0.2112 0.7057 0.3794 0.059 Uiso 1 1 calc R
C41 C -0.0492(6) 0.6870(4) 0.3527(3) 0.043(2) Uani 1 1 d .
C42 C 0.0906(7) 0.5133(4) 0.3922(3) 0.051(2) Uani 1 1 d .
H42A H 0.1521 0.5249 0.3621 0.061 Uiso 1 1 calc R
C43 C 0.1413(7) 0.5128(5) 0.4423(3) 0.072(3) Uani 1 1 d .
H43A H 0.1969 0.4758 0.4435 0.108 Uiso 1 1 calc R
H43B H 0.0833 0.5040 0.4730 0.108 Uiso 1 1 calc R
H43C H 0.1756 0.5583 0.4416 0.108 Uiso 1 1 calc R
C44 C 0.0497(7) 0.4402(4) 0.3878(3) 0.078(3) Uani 1 1 d .
H44A H 0.1089 0.4059 0.3907 0.117 Uiso 1 1 calc R
H44B H 0.0271 0.4408 0.3542 0.117 Uiso 1 1 calc R
H44C H -0.0130 0.4270 0.4157 0.117 Uiso 1 1 calc R
C45 C -0.0247(6) 0.7596(4) 0.3210(3) 0.053(2) Uani 1 1 d .
H45A H 0.0427 0.7553 0.2943 0.064 Uiso 1 1 calc R
C46 C -0.0008(7) 0.8146(5) 0.3549(3) 0.078(3) Uani 1 1 d .
H46D H 0.0577 0.7973 0.3737 0.117 Uiso 1 1 calc R
H46E H -0.0673 0.8227 0.3797 0.117 Uiso 1 1 calc R
H46F H 0.0225 0.8587 0.3327 0.117 Uiso 1 1 calc R
C47 C -0.1167(7) 0.7882(5) 0.2923(3) 0.073(3) Uani 1 1 d .
H47A H -0.0953 0.8342 0.2725 0.110 Uiso 1 1 calc R
H47B H -0.1842 0.7929 0.3174 0.110 Uiso 1 1 calc R
H47C H -0.1293 0.7557 0.2685 0.110 Uiso 1 1 calc R
C48 C -0.0193(6) 0.6123(4) 0.2167(3) 0.0458(19) Uani 1 1 d .
H48A H -0.0656 0.6475 0.2345 0.055 Uiso 1 1 calc R
H48B H -0.0061 0.6312 0.1794 0.055 Uiso 1 1 calc R
C49 C -0.2261(7) 0.5577(5) 0.1879(3) 0.069(3) Uani 1 1 d .
H49B H -0.1975 0.5721 0.1510 0.104 Uiso 1 1 calc R
H49C H -0.2690 0.5961 0.2024 0.104 Uiso 1 1 calc R
H49D H -0.2730 0.5163 0.1920 0.104 Uiso 1 1 calc R
C50 C -0.0395(7) 0.4607(5) 0.1944(3) 0.075(3) Uani 1 1 d .
H50A H -0.0111 0.4746 0.1574 0.112 Uiso 1 1 calc R
H50B H -0.0911 0.4217 0.1987 0.112 Uiso 1 1 calc R
H50C H 0.0214 0.4460 0.2123 0.112 Uiso 1 1 calc R
C51 C -0.1699(8) 0.5078(5) 0.2927(3) 0.088(3) Uani 1 1 d .
H51B H -0.2090 0.5472 0.3076 0.131 Uiso 1 1 calc R
H51C H -0.1104 0.4926 0.3114 0.131 Uiso 1 1 calc R
H51D H -0.2210 0.4688 0.2957 0.131 Uiso 1 1 calc R
C52 C 0.2175(5) 0.5015(4) 0.2512(2) 0.0405(19) Uani 1 1 d .
H52A H 0.1623 0.4767 0.2793 0.049 Uiso 1 1 calc R
H52B H 0.2066 0.4842 0.2190 0.049 Uiso 1 1 calc R
C53 C 0.3766(7) 0.4802(4) 0.3284(3) 0.065(2) Uani 1 1 d .
H53C H 0.3174 0.4591 0.3555 0.097 Uiso 1 1 calc R
H53D H 0.3787 0.5309 0.3293 0.097 Uiso 1 1 calc R
H53E H 0.4469 0.4593 0.3343 0.097 Uiso 1 1 calc R
C54 C 0.3565(7) 0.3658(4) 0.2624(3) 0.072(3) Uani 1 1 d .
H54A H 0.3441 0.3555 0.2287 0.108 Uiso 1 1 calc R
H54B H 0.2994 0.3431 0.2899 0.108 Uiso 1 1 calc R
H54C H 0.4287 0.3480 0.2681 0.108 Uiso 1 1 calc R
C55 C 0.4688(6) 0.5046(4) 0.2139(3) 0.058(2) Uani 1 1 d .
H55A H 0.4596 0.4964 0.1793 0.087 Uiso 1 1 calc R
H55B H 0.5380 0.4837 0.2214 0.087 Uiso 1 1 calc R
H55C H 0.4701 0.5552 0.2153 0.087 Uiso 1 1 calc R
C30 C 0.1629(7) 0.7981(4) 0.1527(3) 0.051(2) Uani 1 1 d .
H30A H 0.1791 0.7778 0.1873 0.061 Uiso 1 1 calc R
U1' U 0.50644(2) 0.111477(14) 0.234882(9) 0.03130(8) Uani 1 1 d .
Si1' Si 0.79953(16) 0.03127(11) 0.20910(8) 0.0424(5) Uani 1 1 d .
N1' N 0.4760(4) 0.1423(3) 0.31635(18) 0.0311(13) Uani 1 1 d .
O1' O 0.3224(3) 0.1639(2) 0.26391(15) 0.0309(11) Uani 1 1 d .
C1' C 0.1795(6) 0.2289(4) 0.3822(2) 0.0382(18) Uani 1 1 d .
H1'A H 0.1109 0.2479 0.3963 0.046 Uiso 1 1 calc R
N2' N 0.4195(4) 0.1607(3) 0.17083(18) 0.0313(13) Uani 1 1 d .
C2' C 0.2587(6) 0.2197(4) 0.4121(2) 0.0387(18) Uani 1 1 d .
C3' C 0.3597(5) 0.1913(4) 0.3915(2) 0.0352(17) Uani 1 1 d .
H3'A H 0.4160 0.1854 0.4117 0.042 Uiso 1 1 calc R
C4' C 0.3792(5) 0.1714(3) 0.3417(2) 0.0307(16) Uani 1 1 d .
Si4 Si 0.29511(17) -0.03749(11) 0.26832(7) 0.0413(5) Uani 1 1 d .
C5' C 0.3134(5) 0.1881(3) 0.1762(2) 0.0272(15) Uani 1 1 d .
C6' C 0.2548(5) 0.2134(3) 0.1371(2) 0.0334(17) Uani 1 1 d .
H6'A H 0.2887 0.2131 0.1020 0.040 Uiso 1 1 calc R
C7' C 0.1464(6) 0.2396(4) 0.1484(2) 0.0377(18) Uani 1 1 d .
C8' C 0.1006(5) 0.2425(4) 0.2005(2) 0.0368(18) Uani 1 1 d .
H8'A H 0.0287 0.2610 0.2087 0.044 Uiso 1 1 calc R
C9' C 0.1048(5) 0.2204(4) 0.2987(2) 0.0310(16) Uani 1 1 d .
C10' C 0.1947(5) 0.2117(3) 0.3317(2) 0.0321(16) Uani 1 1 d .
C11' C 0.2939(5) 0.1833(3) 0.3144(2) 0.0293(16) Uani 1 1 d .
C12' C 0.2588(5) 0.1919(3) 0.2278(2) 0.0290(16) Uani 1 1 d .
C13' C 0.1565(5) 0.2191(3) 0.2409(2) 0.0299(16) Uani 1 1 d .
C14' C 0.0465(6) 0.2919(4) 0.3040(2) 0.046(2) Uani 1 1 d .
H14D H -0.0110 0.2974 0.2828 0.069 Uiso 1 1 calc R
H14E H 0.1001 0.3300 0.2921 0.069 Uiso 1 1 calc R
H14F H 0.0136 0.2936 0.3404 0.069 Uiso 1 1 calc R
C15' C 0.0229(5) 0.1584(4) 0.3163(3) 0.048(2) Uani 1 1 d .
H15D H -0.0347 0.1636 0.2952 0.072 Uiso 1 1 calc R
H15E H -0.0103 0.1583 0.3528 0.072 Uiso 1 1 calc R
H15F H 0.0619 0.1141 0.3119 0.072 Uiso 1 1 calc R
C16' C 0.2451(6) 0.2435(4) 0.4663(3) 0.044(2) Uani 1 1 d .
C17' C 0.3170(7) 0.3093(5) 0.4612(3) 0.072(3) Uani 1 1 d .
H17D H 0.2930 0.3463 0.4364 0.107 Uiso 1 1 calc R
H17E H 0.3938 0.2976 0.4489 0.107 Uiso 1 1 calc R
H17F H 0.3098 0.3257 0.4950 0.107 Uiso 1 1 calc R
C18' C 0.2838(7) 0.1846(5) 0.5058(3) 0.072(3) Uani 1 1 d .
H18D H 0.2748 0.2005 0.5399 0.108 Uiso 1 1 calc R
H18E H 0.3612 0.1740 0.4938 0.108 Uiso 1 1 calc R
H18F H 0.2396 0.1423 0.5083 0.108 Uiso 1 1 calc R
C19' C 0.1264(6) 0.2614(5) 0.4871(3) 0.061(2) Uani 1 1 d .
H19D H 0.1005 0.2982 0.4627 0.091 Uiso 1 1 calc R
H19E H 0.1215 0.2781 0.5207 0.091 Uiso 1 1 calc R
H19F H 0.0807 0.2194 0.4912 0.091 Uiso 1 1 calc R
C20' C 0.0864(6) 0.2651(4) 0.1041(2) 0.0396(18) Uani 1 1 d .
C21' C 0.1421(7) 0.3340(4) 0.0752(3) 0.060(2) Uani 1 1 d .
H21D H 0.1379 0.3687 0.0992 0.090 Uiso 1 1 calc R
H21E H 0.1045 0.3521 0.0466 0.090 Uiso 1 1 calc R
H21F H 0.2192 0.3248 0.0613 0.090 Uiso 1 1 calc R
C22' C -0.0348(6) 0.2778(5) 0.1232(3) 0.060(2) Uani 1 1 d .
H22D H -0.0430 0.3126 0.1474 0.090 Uiso 1 1 calc R
H22E H -0.0698 0.2337 0.1408 0.090 Uiso 1 1 calc R
H22F H -0.0697 0.2954 0.0936 0.090 Uiso 1 1 calc R
C23' C 0.0942(6) 0.2105(4) 0.0664(2) 0.048(2) Uani 1 1 d .
H23D H 0.1716 0.2016 0.0528 0.072 Uiso 1 1 calc R
H23E H 0.0570 0.2284 0.0377 0.072 Uiso 1 1 calc R
H23F H 0.0592 0.1668 0.0847 0.072 Uiso 1 1 calc R
C24' C 0.5642(5) 0.1309(4) 0.3459(2) 0.0335(17) Uani 1 1 d .
C25' C 0.6426(5) 0.1850(4) 0.3403(2) 0.0366(18) Uani 1 1 d .
C26' C 0.7263(6) 0.1752(4) 0.3692(3) 0.048(2) Uani 1 1 d .
H26A H 0.7791 0.2112 0.3663 0.058 Uiso 1 1 calc R
C27' C 0.7326(6) 0.1139(5) 0.4018(3) 0.054(2) Uani 1 1 d .
H27B H 0.7908 0.1076 0.4208 0.064 Uiso 1 1 calc R
C28' C 0.6565(6) 0.0612(5) 0.4075(3) 0.051(2) Uani 1 1 d .
H28B H 0.6617 0.0195 0.4307 0.062 Uiso 1 1 calc R
C29' C 0.5708(6) 0.0694(4) 0.3789(2) 0.0383(18) Uani 1 1 d .
C30' C 0.6355(6) 0.2553(4) 0.3061(3) 0.052(2) Uani 1 1 d .
H30B H 0.5812 0.2506 0.2831 0.062 Uiso 1 1 calc R
C31' C 0.7477(6) 0.2771(5) 0.2714(3) 0.070(3) Uani 1 1 d .
H31D H 0.7735 0.2403 0.2499 0.105 Uiso 1 1 calc R
H31E H 0.8013 0.2836 0.2933 0.105 Uiso 1 1 calc R
H31F H 0.7393 0.3211 0.2490 0.105 Uiso 1 1 calc R
C32' C 0.5949(7) 0.3134(5) 0.3400(4) 0.086(3) Uani 1 1 d .
H32D H 0.5231 0.3003 0.3613 0.129 Uiso 1 1 calc R
H32E H 0.5884 0.3578 0.3177 0.129 Uiso 1 1 calc R
H32F H 0.6476 0.3190 0.3626 0.129 Uiso 1 1 calc R
C33' C 0.4854(6) 0.0096(4) 0.3871(3) 0.048(2) Uani 1 1 d .
H33A H 0.4398 0.0206 0.3596 0.058 Uiso 1 1 calc R
C34' C 0.4062(6) 0.0066(5) 0.4401(3) 0.061(2) Uani 1 1 d .
H34D H 0.3534 -0.0316 0.4436 0.092 Uiso 1 1 calc R
H34E H 0.3668 0.0512 0.4418 0.092 Uiso 1 1 calc R
H34F H 0.4485 -0.0017 0.4682 0.092 Uiso 1 1 calc R
C35' C 0.5385(7) -0.0629(4) 0.3806(3) 0.066(3) Uani 1 1 d .
H35A H 0.4810 -0.0986 0.3859 0.099 Uiso 1 1 calc R
H35E H 0.5864 -0.0748 0.4061 0.099 Uiso 1 1 calc R
H35F H 0.5819 -0.0614 0.3456 0.099 Uiso 1 1 calc R
C36' C 0.4842(5) 0.1703(4) 0.1188(2) 0.0336(17) Uani 1 1 d .
C37' C 0.4923(6) 0.1177(4) 0.0874(2) 0.0395(18) Uani 1 1 d .
C38' C 0.5611(6) 0.1290(4) 0.0378(3) 0.057(2) Uani 1 1 d .
H38A H 0.5666 0.0938 0.0155 0.069 Uiso 1 1 calc R
C39' C 0.6188(7) 0.1896(5) 0.0219(3) 0.069(3) Uani 1 1 d .
H39B H 0.6650 0.1963 -0.0113 0.082 Uiso 1 1 calc R
C40' C 0.6114(7) 0.2414(4) 0.0532(3) 0.063(3) Uani 1 1 d .
H40B H 0.6525 0.2834 0.0414 0.076 Uiso 1 1 calc R
C41' C 0.5440(6) 0.2334(4) 0.1025(3) 0.0440(19) Uani 1 1 d .
C42' C 0.4253(6) 0.0506(4) 0.1023(3) 0.047(2) Uani 1 1 d .
H42B H 0.3891 0.0493 0.1394 0.056 Uiso 1 1 calc R
C43' C 0.4996(7) -0.0135(4) 0.0990(3) 0.060(2) Uani 1 1 d .
H43D H 0.5552 -0.0112 0.1207 0.090 Uiso 1 1 calc R
H43E H 0.5357 -0.0144 0.0630 0.090 Uiso 1 1 calc R
H43F H 0.4556 -0.0561 0.1113 0.090 Uiso 1 1 calc R
C44' C 0.3327(7) 0.0485(4) 0.0702(3) 0.064(2) Uani 1 1 d .
H44D H 0.2848 0.0893 0.0745 0.096 Uiso 1 1 calc R
H44E H 0.2897 0.0054 0.0824 0.096 Uiso 1 1 calc R
H44F H 0.3653 0.0495 0.0335 0.096 Uiso 1 1 calc R
C45' C 0.5388(7) 0.2927(4) 0.1350(3) 0.053(2) Uani 1 1 d .
H45B H 0.4903 0.2770 0.1690 0.063 Uiso 1 1 calc R
C46' C 0.4857(7) 0.3568(5) 0.1092(4) 0.084(3) Uani 1 1 d .
H46A H 0.4831 0.3950 0.1303 0.126 Uiso 1 1 calc R
H46B H 0.4110 0.3451 0.1060 0.126 Uiso 1 1 calc R
H46C H 0.5289 0.3716 0.0746 0.126 Uiso 1 1 calc R
C47' C 0.6486(8) 0.3107(5) 0.1460(4) 0.081(3) Uani 1 1 d .
H47D H 0.6401 0.3494 0.1669 0.122 Uiso 1 1 calc R
H47E H 0.6990 0.3249 0.1133 0.122 Uiso 1 1 calc R
H47F H 0.6784 0.2696 0.1651 0.122 Uiso 1 1 calc R
C48' C 0.6976(6) 0.1039(4) 0.1994(3) 0.047(2) Uani 1 1 d .
H48C H 0.7016 0.1130 0.1614 0.057 Uiso 1 1 calc R
H48D H 0.7307 0.1455 0.2088 0.057 Uiso 1 1 calc R
C49' C 0.8174(7) 0.0152(5) 0.2783(3) 0.076(3) Uani 1 1 d .
H49A H 0.8425 0.0584 0.2882 0.114 Uiso 1 1 calc R
H49E H 0.8720 -0.0219 0.2825 0.114 Uiso 1 1 calc R
H49F H 0.7472 0.0006 0.3005 0.114 Uiso 1 1 calc R
C50' C 0.9384(6) 0.0517(4) 0.1694(3) 0.060(2) Uani 1 1 d .
H50D H 0.9654 0.0954 0.1777 0.090 Uiso 1 1 calc R
H50E H 0.9338 0.0571 0.1325 0.090 Uiso 1 1 calc R
H50F H 0.9888 0.0133 0.1771 0.090 Uiso 1 1 calc R
C51' C 0.7517(7) -0.0504(5) 0.1904(3) 0.074(3) Uani 1 1 d .
H51A H 0.8055 -0.0878 0.1952 0.111 Uiso 1 1 calc R
H51E H 0.7435 -0.0422 0.1540 0.111 Uiso 1 1 calc R
H51F H 0.6808 -0.0644 0.2122 0.111 Uiso 1 1 calc R
C52' C 0.4414(6) -0.0055(4) 0.2485(2) 0.0419(19) Uani 1 1 d .
H52C H 0.4701 -0.0245 0.2158 0.050 Uiso 1 1 calc R
H52D H 0.4810 -0.0307 0.2748 0.050 Uiso 1 1 calc R
C53' C 0.2844(7) -0.1360(4) 0.2678(3) 0.066(2) Uani 1 1 d .
H53A H 0.3138 -0.1472 0.2329 0.099 Uiso 1 1 calc R
H53B H 0.2073 -0.1504 0.2776 0.099 Uiso 1 1 calc R
H53F H 0.3266 -0.1611 0.2925 0.099 Uiso 1 1 calc R
C54' C 0.2361(6) -0.0200(4) 0.3370(3) 0.056(2) Uani 1 1 d .
H54D H 0.2404 0.0304 0.3390 0.084 Uiso 1 1 calc R
H54E H 0.2783 -0.0461 0.3613 0.084 Uiso 1 1 calc R
H54F H 0.1593 -0.0351 0.3462 0.084 Uiso 1 1 calc R
C55' C 0.2024(6) 0.0065(4) 0.2250(3) 0.048(2) Uani 1 1 d .
H55D H 0.2074 0.0575 0.2236 0.072 Uiso 1 1 calc R
H55E H 0.1266 -0.0086 0.2388 0.072 Uiso 1 1 calc R
H55F H 0.2249 -0.0063 0.1901 0.072 Uiso 1 1 calc R
C1S C 0.2509(10) 0.5037(6) -0.0598(4) 0.126(5) Uani 1 1 d .
H1SA H 0.2877 0.4799 -0.0887 0.189 Uiso 1 1 calc R
H1SB H 0.2845 0.4890 -0.0293 0.189 Uiso 1 1 calc R
H1SC H 0.2585 0.5546 -0.0695 0.189 Uiso 1 1 calc R
C2S C 0.1352(10) 0.4850(6) -0.0478(4) 0.097(4) Uani 1 1 d .
H2SA H 0.1063 0.4981 -0.0803 0.117 Uiso 1 1 calc R
H2SC H 0.1320 0.4332 -0.0404 0.117 Uiso 1 1 calc R
C3S C 0.0570(7) 0.5108(5) -0.0073(4) 0.085(3) Uani 1 1 d .
H3SA H 0.0563 0.5625 -0.0163 0.102 Uiso 1 1 calc R
H3SC H 0.0889 0.5011 0.0245 0.102 Uiso 1 1 calc R

loop_
_atom_site_aniso_label
_atom_site_aniso_U_11
_atom_site_aniso_U_22
_atom_site_aniso_U_33
_atom_site_aniso_U_23
_atom_site_aniso_U_13
_atom_site_aniso_U_12
U1 0.02976(16) 0.04051(19) 0.03028(15) -0.00607(12) -0.00415(11) -0.00343(13)
Si1 0.0438(13) 0.0557(16) 0.0539(13) -0.0151(11) -0.0064(11) -0.0031(11)
O1 0.037(3) 0.041(3) 0.025(2) -0.003(2) 0.002(2) -0.001(2)
N1 0.035(3) 0.038(4) 0.022(3) -0.008(2) -0.002(2) 0.000(3)
C1 0.033(4) 0.042(5) 0.038(4) -0.001(3) 0.000(3) -0.001(3)
Si2 0.0386(12) 0.0425(14) 0.0548(13) -0.0016(11) -0.0080(10) 0.0017(10)
N2 0.030(3) 0.046(4) 0.032(3) -0.004(3) 0.008(3) -0.005(3)
C2 0.041(4) 0.032(4) 0.042(4) -0.003(3) 0.002(3) -0.004(3)
C3 0.048(5) 0.027(4) 0.035(4) -0.002(3) -0.008(3) 0.000(3)
C4 0.037(4) 0.023(4) 0.039(4) -0.004(3) -0.001(3) 0.000(3)
C5 0.029(4) 0.040(4) 0.032(4) 0.001(3) -0.011(3) -0.006(3)
C6 0.046(5) 0.052(5) 0.026(4) -0.004(3) -0.006(3) 0.003(4)
C7 0.040(4) 0.049(5) 0.025(3) -0.005(3) -0.007(3) -0.004(4)
C8 0.036(4) 0.063(5) 0.031(4) -0.014(4) -0.015(3) -0.005(4)
C9 0.022(4) 0.045(5) 0.037(4) -0.005(3) -0.002(3) 0.002(3)
C10 0.037(4) 0.030(4) 0.037(4) -0.009(3) -0.007(3) 0.006(3)
C11 0.038(4) 0.028(4) 0.024(3) 0.000(3) 0.003(3) -0.003(3)
C12 0.030(4) 0.034(4) 0.027(3) -0.005(3) -0.001(3) 0.004(3)
C13 0.030(4) 0.034(4) 0.039(4) 0.000(3) -0.004(3) -0.002(3)
C14 0.034(4) 0.058(5) 0.051(4) -0.019(4) -0.006(3) -0.009(4)
C15 0.037(5) 0.066(6) 0.056(5) -0.013(4) -0.006(4) 0.007(4)
C16 0.042(5) 0.052(5) 0.039(4) 0.001(4) 0.011(4) -0.013(4)
C17 0.053(6) 0.136(10) 0.070(6) 0.003(6) -0.003(5) -0.011(6)
C18 0.115(9) 0.099(8) 0.075(6) -0.037(6) 0.054(6) -0.031(7)
C19 0.097(8) 0.116(9) 0.111(8) 0.078(7) 0.054(7) 0.029(7)
C20 0.060(5) 0.071(6) 0.021(4) -0.010(4) -0.003(4) -0.010(5)
C21 0.091(8) 0.151(10) 0.029(4) -0.020(5) -0.002(5) -0.035(7)
C22 0.061(6) 0.112(8) 0.051(5) -0.036(5) -0.016(4) -0.014(5)
C23 0.082(7) 0.122(9) 0.058(6) -0.057(6) -0.017(5) 0.013(6)
C24 0.029(4) 0.042(5) 0.027(4) 0.000(3) -0.003(3) 0.003(3)
C25 0.045(5) 0.046(5) 0.033(4) -0.004(4) 0.001(3) -0.003(4)
C26 0.049(5) 0.046(5) 0.053(5) -0.001(4) -0.019(4) 0.007(4)
C27 0.064(6) 0.053(6) 0.043(4) -0.001(4) -0.027(4) 0.000(5)
C28 0.063(5) 0.048(5) 0.037(4) -0.016(4) -0.011(4) -0.006(4)
C29 0.035(4) 0.046(5) 0.026(4) -0.002(3) 0.005(3) -0.010(4)
C31 0.078(7) 0.072(7) 0.095(7) -0.031(6) -0.002(6) 0.006(6)
C32 0.083(7) 0.043(6) 0.083(6) -0.017(5) -0.002(5) -0.006(5)
C33 0.053(5) 0.057(6) 0.045(4) -0.019(4) -0.012(4) 0.012(4)
C34 0.073(6) 0.037(5) 0.069(5) -0.010(4) -0.012(5) 0.008(4)
C35 0.054(6) 0.090(8) 0.105(7) -0.047(6) -0.002(5) 0.018(5)
C36 0.034(4) 0.049(5) 0.025(3) -0.010(3) -0.006(3) 0.003(4)
C37 0.038(4) 0.054(5) 0.030(4) -0.008(4) -0.004(3) -0.009(4)
C38 0.054(5) 0.067(6) 0.030(4) -0.012(4) 0.010(4) -0.016(5)
C39 0.039(5) 0.071(6) 0.047(5) -0.016(4) 0.015(4) -0.018(5)
C40 0.032(4) 0.073(6) 0.048(5) -0.032(4) -0.004(4) 0.003(4)
C41 0.031(4) 0.063(6) 0.037(4) -0.023(4) 0.003(3) -0.008(4)
C42 0.061(6) 0.050(5) 0.036(4) 0.002(4) 0.003(4) -0.001(4)
C43 0.067(6) 0.097(8) 0.048(5) 0.002(5) -0.009(4) 0.013(5)
C44 0.082(7) 0.058(6) 0.084(7) 0.005(5) -0.001(5) -0.002(5)
C45 0.038(5) 0.062(6) 0.054(5) -0.002(4) -0.002(4) 0.012(4)
C46 0.075(7) 0.075(7) 0.090(7) -0.002(6) -0.034(5) -0.016(5)
C47 0.076(7) 0.069(7) 0.074(6) -0.006(5) -0.017(5) 0.020(5)
C48 0.044(5) 0.045(5) 0.049(4) -0.003(4) -0.013(4) 0.006(4)
C49 0.062(6) 0.079(7) 0.072(6) -0.025(5) -0.014(5) 0.006(5)
C50 0.055(6) 0.078(7) 0.099(7) -0.035(6) -0.018(5) 0.004(5)
C51 0.085(7) 0.090(8) 0.082(7) 0.008(6) -0.014(6) -0.018(6)
C52 0.035(4) 0.053(5) 0.034(4) -0.007(3) -0.003(3) -0.017(4)
C53 0.059(6) 0.072(7) 0.065(5) -0.013(5) -0.016(4) 0.015(5)
C54 0.062(6) 0.047(6) 0.099(7) 0.000(5) 0.000(5) 0.003(5)
C55 0.044(5) 0.046(5) 0.077(6) 0.004(4) -0.003(4) 0.000(4)
C30 0.075(6) 0.039(5) 0.041(4) -0.011(4) -0.011(4) 0.013(4)
U1' 0.02620(15) 0.03713(18) 0.02986(15) -0.00605(12) -0.00272(11) 0.00419(12)
Si1' 0.0346(12) 0.0448(14) 0.0476(12) -0.0091(10) -0.0052(9) 0.0060(10)
N1' 0.024(3) 0.040(4) 0.030(3) -0.007(3) -0.007(2) 0.001(3)
O1' 0.027(2) 0.040(3) 0.027(2) -0.011(2) -0.0045(19) 0.003(2)
C1' 0.033(4) 0.048(5) 0.035(4) -0.018(3) -0.001(3) 0.007(3)
N2' 0.026(3) 0.037(3) 0.030(3) -0.007(3) -0.002(2) 0.007(3)
C2' 0.041(4) 0.051(5) 0.025(4) -0.010(3) -0.005(3) -0.003(4)
C3' 0.033(4) 0.049(5) 0.027(4) -0.008(3) -0.010(3) -0.003(3)
C4' 0.024(4) 0.035(4) 0.032(4) -0.005(3) -0.002(3) 0.001(3)
Si4 0.0384(12) 0.0424(13) 0.0432(11) -0.0037(10) -0.0086(9) -0.0035(10)
C5' 0.027(4) 0.026(4) 0.030(3) -0.006(3) -0.005(3) 0.002(3)
C6' 0.041(4) 0.033(4) 0.023(3) -0.005(3) 0.002(3) 0.000(3)
C7' 0.050(5) 0.032(4) 0.032(4) -0.005(3) -0.009(3) -0.005(4)
C8' 0.029(4) 0.050(5) 0.031(4) -0.005(3) -0.003(3) -0.002(3)
C9' 0.019(3) 0.048(5) 0.026(3) -0.010(3) 0.000(3) 0.000(3)
C10' 0.025(4) 0.040(4) 0.031(4) -0.009(3) -0.002(3) 0.002(3)
C11' 0.027(4) 0.039(4) 0.021(3) -0.005(3) -0.002(3) -0.003(3)
C12' 0.028(4) 0.034(4) 0.026(3) -0.006(3) -0.005(3) -0.001(3)
C13' 0.025(4) 0.028(4) 0.036(4) -0.002(3) -0.008(3) 0.001(3)
C14' 0.043(5) 0.066(6) 0.030(4) -0.012(4) -0.009(3) 0.011(4)
C15' 0.029(4) 0.076(6) 0.039(4) -0.011(4) -0.005(3) -0.012(4)
C16' 0.032(4) 0.068(6) 0.034(4) -0.013(4) -0.006(3) 0.006(4)
C17' 0.079(7) 0.092(8) 0.051(5) -0.037(5) -0.010(5) -0.009(6)
C18' 0.064(6) 0.123(9) 0.033(4) -0.025(5) -0.014(4) 0.034(6)
C19' 0.048(5) 0.095(7) 0.038(4) -0.026(4) 0.005(4) 0.005(5)
C20' 0.042(4) 0.049(5) 0.029(4) -0.007(3) -0.010(3) 0.010(4)
C21' 0.081(6) 0.047(5) 0.056(5) 0.004(4) -0.034(4) 0.012(5)
C22' 0.041(5) 0.093(7) 0.047(5) -0.013(5) -0.015(4) 0.025(5)
C23' 0.048(5) 0.063(6) 0.035(4) -0.007(4) -0.014(3) 0.004(4)
C24' 0.025(4) 0.056(5) 0.021(3) -0.012(3) -0.004(3) 0.004(4)
C25' 0.030(4) 0.045(5) 0.035(4) -0.012(3) -0.002(3) 0.006(4)
C26' 0.040(5) 0.062(6) 0.046(5) -0.012(4) -0.010(4) 0.005(4)
C27' 0.045(5) 0.078(7) 0.045(5) -0.019(5) -0.022(4) 0.012(5)
C28' 0.050(5) 0.066(6) 0.037(4) -0.005(4) -0.007(4) 0.005(5)
C29' 0.034(4) 0.053(5) 0.031(4) -0.012(4) -0.008(3) 0.003(4)
C30' 0.035(4) 0.058(6) 0.065(5) -0.006(4) -0.015(4) -0.008(4)
C31' 0.045(5) 0.077(7) 0.084(6) -0.003(5) -0.005(5) -0.017(5)
C32' 0.064(7) 0.055(6) 0.128(8) -0.014(6) 0.010(6) 0.009(5)
C33' 0.059(5) 0.055(5) 0.031(4) 0.001(4) -0.016(4) 0.002(4)
C34' 0.052(5) 0.081(7) 0.047(5) 0.002(4) -0.006(4) -0.013(5)
C35' 0.076(6) 0.055(6) 0.069(6) -0.001(5) -0.019(5) 0.002(5)
C36' 0.037(4) 0.035(4) 0.025(3) 0.001(3) -0.002(3) 0.001(3)
C37' 0.049(5) 0.040(5) 0.025(3) -0.003(3) 0.004(3) 0.003(4)
C38' 0.064(6) 0.051(6) 0.052(5) -0.019(4) 0.012(4) 0.002(4)
C39' 0.066(6) 0.083(7) 0.046(5) -0.018(5) 0.027(4) -0.012(5)
C40' 0.062(6) 0.056(6) 0.058(5) -0.004(5) 0.022(4) -0.013(5)
C41' 0.040(4) 0.046(5) 0.043(4) -0.009(4) 0.002(4) 0.001(4)
C42' 0.067(6) 0.038(5) 0.031(4) -0.005(3) 0.001(4) -0.002(4)
C43' 0.068(6) 0.050(6) 0.062(5) -0.012(4) -0.009(4) 0.007(5)
C44' 0.080(7) 0.051(6) 0.066(6) -0.009(4) -0.026(5) -0.007(5)
C45' 0.056(5) 0.048(5) 0.049(5) -0.010(4) 0.007(4) -0.013(4)
C46' 0.074(7) 0.062(7) 0.128(8) -0.033(6) -0.037(6) 0.030(5)
C47' 0.104(8) 0.050(6) 0.103(8) -0.018(5) -0.049(6) 0.015(6)
C48' 0.044(5) 0.037(5) 0.057(5) -0.004(4) -0.002(4) 0.005(4)
C49' 0.075(7) 0.085(7) 0.064(6) -0.007(5) -0.007(5) 0.019(5)
C50' 0.039(5) 0.070(6) 0.073(6) -0.011(5) -0.014(4) 0.012(4)
C51' 0.063(6) 0.077(7) 0.090(7) -0.029(6) -0.027(5) 0.015(5)
C52' 0.047(5) 0.047(5) 0.032(4) -0.002(3) -0.013(3) 0.005(4)
C53' 0.056(6) 0.056(6) 0.090(6) -0.005(5) -0.029(5) -0.003(5)
C54' 0.043(5) 0.068(6) 0.059(5) -0.009(4) -0.009(4) -0.018(4)
C55' 0.036(4) 0.044(5) 0.066(5) -0.006(4) -0.015(4) 0.010(4)
C1S 0.115(10) 0.149(12) 0.119(9) -0.062(9) 0.008(8) -0.054(9)
C2S 0.124(10) 0.100(9) 0.062(6) -0.017(6) 0.002(6) -0.014(8)
C3S 0.082(8) 0.069(7) 0.108(8) -0.020(6) -0.021(7) -0.012(6)

loop_
_atom_type_symbol
_atom_type_description
_atom_type_scat_dispersion_real
_atom_type_scat_dispersion_imag
_atom_type_scat_source
C C 0.0033 0.0016 'International Tables Vol C Tables 4.2.6.8 and 6.1.1.4'
H H 0.0000 0.0000 'International Tables Vol C Tables 4.2.6.8 and 6.1.1.4'
N N 0.0061 0.0033 'International Tables Vol C Tables 4.2.6.8 and 6.1.1.4'
Si Si 0.0817 0.0704 'International Tables Vol C Tables 4.2.6.8 and 6.1.1.4'
U U -9.6767 9.6646 'International Tables Vol C Tables 4.2.6.8 and 6.1.1.4'
O O 0.0106 0.0060 'International Tables Vol C Tables 4.2.6.8 and 6.1.1.4'

loop_
_geom_angle_atom_site_label_1
_geom_angle_atom_site_label_2
_geom_angle_atom_site_label_3
_geom_angle
_geom_angle_site_symmetry_1
_geom_angle_site_symmetry_3
N1 U1 N2 123.72(19) . .
N1 U1 C52 101.0(2) . .
N2 U1 C52 103.3(2) . .
N1 U1 C48 110.8(2) . .
N2 U1 C48 111.7(2) . .
C52 U1 C48 103.2(2) . .
N1 U1 O1 63.90(16) . .
N2 U1 O1 64.04(16) . .
C52 U1 O1 95.03(19) . .
C48 U1 O1 161.8(2) . .
C49 Si1 C48 111.9(4) . .
C49 Si1 C50 106.1(4) . .
C48 Si1 C50 112.5(4) . .
C49 Si1 C51 107.9(4) . .
C48 Si1 C51 109.3(4) . .
C50 Si1 C51 109.0(4) . .
C12 O1 C11 115.4(5) . .
C12 O1 U1 121.7(3) . .
C11 O1 U1 121.6(4) . .
C4 N1 C24 121.0(5) . .
C4 N1 U1 126.9(4) . .
C24 N1 U1 111.9(4) . .
C2 C1 C10 121.5(7) . .
C2 C1 H1A 119.2 . .
C10 C1 H1A 119.2 . .
C52 Si2 C55 111.5(3) . .
C52 Si2 C53 110.7(3) . .
C55 Si2 C53 106.8(4) . .
C52 Si2 C54 111.8(4) . .
C55 Si2 C54 108.3(3) . .
C53 Si2 C54 107.6(4) . .
C5 N2 C36 117.5(5) . .
C5 N2 U1 127.5(4) . .
C36 N2 U1 115.0(4) . .
C1 C2 C3 119.9(6) . .
C1 C2 C16 121.8(7) . .
C3 C2 C16 118.2(6) . .
C4 C3 C2 119.1(6) . .
C4 C3 H3A 120.5 . .
C2 C3 H3A 120.5 . .
C11 C4 N1 116.7(5) . .
C11 C4 C3 117.3(6) . .
N1 C4 C3 126.0(6) . .
C6 C5 N2 127.6(6) . .
C6 C5 C12 117.0(6) . .
N2 C5 C12 115.5(6) . .
C7 C6 C5 120.8(6) . .
C7 C6 H6A 119.6 . .
C5 C6 H6A 119.6 . .
C8 C7 C6 119.2(6) . .
C8 C7 C20 122.2(6) . .
C6 C7 C20 118.4(6) . .
C7 C8 C13 121.2(6) . .
C7 C8 H8A 119.4 . .
C13 C8 H8A 119.4 . .
C10 C9 C14 110.6(5) . .
C10 C9 C13 110.6(6) . .
C14 C9 C13 109.7(5) . .
C10 C9 C15 108.9(6) . .
C14 C9 C15 109.2(6) . .
C13 C9 C15 107.8(5) . .
C11 C10 C1 116.1(6) . .
C11 C10 C9 121.4(6) . .
C1 C10 C9 122.5(6) . .
C10 C11 C4 125.9(6) . .
C10 C11 O1 123.8(6) . .
C4 C11 O1 110.3(6) . .
C13 C12 O1 124.6(5) . .
C13 C12 C5 124.1(6) . .
O1 C12 C5 111.2(6) . .
C12 C13 C8 117.7(6) . .
C12 C13 C9 120.3(6) . .
C8 C13 C9 122.0(6) . .
C9 C14 H14A 109.5 . .
C9 C14 H14B 109.5 . .
H14A C14 H14B 109.5 . .
C9 C14 H14C 109.5 . .
H14A C14 H14C 109.5 . .
H14B C14 H14C 109.5 . .
C9 C15 H15A 109.5 . .
C9 C15 H15B 109.5 . .
H15A C15 H15B 109.5 . .
C9 C15 H15C 109.5 . .
H15A C15 H15C 109.5 . .
H15B C15 H15C 109.5 . .
C19 C16 C18 111.3(8) . .
C19 C16 C2 110.5(6) . .
C18 C16 C2 108.6(6) . .
C19 C16 C17 107.5(8) . .
C18 C16 C17 106.6(7) . .
C2 C16 C17 112.3(6) . .
C16 C17 H17A 109.5 . .
C16 C17 H17B 109.5 . .
H17A C17 H17B 109.5 . .
C16 C17 H17C 109.5 . .
H17A C17 H17C 109.5 . .
H17B C17 H17C 109.5 . .
C16 C18 H18A 109.5 . .
C16 C18 H18B 109.5 . .
H18A C18 H18B 109.5 . .
C16 C18 H18C 109.5 . .
H18A C18 H18C 109.5 . .
H18B C18 H18C 109.5 . .
C16 C19 H19A 109.5 . .
C16 C19 H19B 109.5 . .
H19A C19 H19B 109.5 . .
C16 C19 H19C 109.5 . .
H19A C19 H19C 109.5 . .
H19B C19 H19C 109.5 . .
C22 C20 C21 107.8(7) . .
C22 C20 C23 108.4(7) . .
C21 C20 C23 109.2(7) . .
C22 C20 C7 112.9(6) . .
C21 C20 C7 110.6(6) . .
C23 C20 C7 107.9(6) . .
C20 C21 H21A 109.5 . .
C20 C21 H21B 109.5 . .
H21A C21 H21B 109.5 . .
C20 C21 H21C 109.5 . .
H21A C21 H21C 109.5 . .
H21B C21 H21C 109.5 . .
C20 C22 H22A 109.5 . .
C20 C22 H22B 109.5 . .
H22A C22 H22B 109.5 . .
C20 C22 H22C 109.5 . .
H22A C22 H22C 109.5 . .
H22B C22 H22C 109.5 . .
C20 C23 H23A 109.5 . .
C20 C23 H23B 109.5 . .
H23A C23 H23B 109.5 . .
C20 C23 H23C 109.5 . .
H23A C23 H23C 109.5 . .
H23B C23 H23C 109.5 . .
C29 C24 C25 119.4(7) . .
C29 C24 N1 121.3(6) . .
C25 C24 N1 119.0(6) . .
C26 C25 C24 118.1(7) . .
C26 C25 C30 120.8(7) . .
C24 C25 C30 121.0(7) . .
C27 C26 C25 121.8(8) . .
C27 C26 H26D 119.1 . .
C25 C26 H26D 119.1 . .
C26 C27 C28 119.3(8) . .
C26 C27 H27A 120.4 . .
C28 C27 H27A 120.4 . .
C27 C28 C29 123.0(7) . .
C27 C28 H28A 118.5 . .
C29 C28 H28A 118.5 . .
C28 C29 C24 118.3(7) . .
C28 C29 C33 120.1(7) . .
C24 C29 C33 121.6(6) . .
C30 C31 H31A 109.5 . .
C30 C31 H31B 109.5 . .
H31A C31 H31B 109.5 . .
C30 C31 H31C 109.5 . .
H31A C31 H31C 109.5 . .
H31B C31 H31C 109.5 . .
C30 C32 H32A 109.5 . .
C30 C32 H32B 109.5 . .
H32A C32 H32B 109.5 . .
C30 C32 H32C 109.5 . .
H32A C32 H32C 109.5 . .
H32B C32 H32C 109.5 . .
C34 C33 C29 110.9(6) . .
C34 C33 C35 110.9(6) . .
C29 C33 C35 110.9(6) . .
C34 C33 H33D 108.0 . .
C29 C33 H33D 108.0 . .
C35 C33 H33D 108.0 . .
C33 C34 H34A 109.5 . .
C33 C34 H34B 109.5 . .
H34A C34 H34B 109.5 . .
C33 C34 H34C 109.5 . .
H34A C34 H34C 109.5 . .
H34B C34 H34C 109.5 . .
C33 C35 H35B 109.5 . .
C33 C35 H35C 109.5 . .
H35B C35 H35C 109.5 . .
C33 C35 H35D 109.5 . .
H35B C35 H35D 109.5 . .
H35C C35 H35D 109.5 . .
C37 C36 C41 120.4(6) . .
C37 C36 N2 121.5(6) . .
C41 C36 N2 118.0(6) . .
C36 C37 C38 118.2(7) . .
C36 C37 C42 121.8(6) . .
C38 C37 C42 120.0(7) . .
C39 C38 C37 122.1(7) . .
C39 C38 H38B 119.0 . .
C37 C38 H38B 119.0 . .
C38 C39 C40 119.8(7) . .
C38 C39 H39A 120.1 . .
C40 C39 H39A 120.1 . .
C39 C40 C41 122.2(8) . .
C39 C40 H40A 118.9 . .
C41 C40 H40A 118.9 . .
C40 C41 C36 117.3(7) . .
C40 C41 C45 119.9(7) . .
C36 C41 C45 122.7(6) . .
C37 C42 C44 113.4(7) . .
C37 C42 C43 112.8(6) . .
C44 C42 C43 111.4(7) . .
C37 C42 H42A 106.2 . .
C44 C42 H42A 106.2 . .
C43 C42 H42A 106.2 . .
C42 C43 H43A 109.5 . .
C42 C43 H43B 109.5 . .
H43A C43 H43B 109.5 . .
C42 C43 H43C 109.5 . .
H43A C43 H43C 109.5 . .
H43B C43 H43C 109.5 . .
C42 C44 H44A 109.5 . .
C42 C44 H44B 109.5 . .
H44A C44 H44B 109.5 . .
C42 C44 H44C 109.5 . .
H44A C44 H44C 109.5 . .
H44B C44 H44C 109.5 . .
C47 C45 C41 113.8(7) . .
C47 C45 C46 108.1(7) . .
C41 C45 C46 112.0(6) . .
C47 C45 H45A 107.6 . .
C41 C45 H45A 107.6 . .
C46 C45 H45A 107.6 . .
C45 C46 H46D 109.5 . .
C45 C46 H46E 109.5 . .
H46D C46 H46E 109.5 . .
C45 C46 H46F 109.5 . .
H46D C46 H46F 109.5 . .
H46E C46 H46F 109.5 . .
C45 C47 H47A 109.5 . .
C45 C47 H47B 109.5 . .
H47A C47 H47B 109.5 . .
C45 C47 H47C 109.5 . .
H47A C47 H47C 109.5 . .
H47B C47 H47C 109.5 . .
Si1 C48 U1 130.5(4) . .
Si1 C48 H48A 104.6 . .
U1 C48 H48A 104.6 . .
Si1 C48 H48B 104.6 . .
U1 C48 H48B 104.6 . .
H48A C48 H48B 105.7 . .
Si1 C49 H49B 109.5 . .
Si1 C49 H49C 109.5 . .
H49B C49 H49C 109.5 . .
Si1 C49 H49D 109.5 . .
H49B C49 H49D 109.5 . .
H49C C49 H49D 109.5 . .
Si1 C50 H50A 109.5 . .
Si1 C50 H50B 109.5 . .
H50A C50 H50B 109.5 . .
Si1 C50 H50C 109.5 . .
H50A C50 H50C 109.5 . .
H50B C50 H50C 109.5 . .
Si1 C51 H51B 109.5 . .
Si1 C51 H51C 109.5 . .
H51B C51 H51C 109.5 . .
Si1 C51 H51D 109.5 . .
H51B C51 H51D 109.5 . .
H51C C51 H51D 109.5 . .
Si2 C52 U1 130.4(3) . .
Si2 C52 H52A 104.7 . .
U1 C52 H52A 104.7 . .
Si2 C52 H52B 104.7 . .
U1 C52 H52B 104.7 . .
H52A C52 H52B 105.7 . .
Si2 C53 H53C 109.5 . .
Si2 C53 H53D 109.5 . .
H53C C53 H53D 109.5 . .
Si2 C53 H53E 109.5 . .
H53C C53 H53E 109.5 . .
H53D C53 H53E 109.5 . .
Si2 C54 H54A 109.5 . .
Si2 C54 H54B 109.5 . .
H54A C54 H54B 109.5 . .
Si2 C54 H54C 109.5 . .
H54A C54 H54C 109.5 . .
H54B C54 H54C 109.5 . .
Si2 C55 H55A 109.5 . .
Si2 C55 H55B 109.5 . .
H55A C55 H55B 109.5 . .
Si2 C55 H55C 109.5 . .
H55A C55 H55C 109.5 . .
H55B C55 H55C 109.5 . .
C32 C30 C31 110.0(7) . .
C32 C30 C25 109.7(6) . .
C31 C30 C25 112.7(7) . .
C32 C30 H30A 108.1 . .
C31 C30 H30A 108.1 . .
C25 C30 H30A 108.1 . .
N2' U1' N1' 124.04(18) . .
N2' U1' C52' 101.6(2) . .
N1' U1' C52' 103.2(2) . .
N2' U1' C48' 108.1(2) . .
N1' U1' C48' 112.5(2) . .
C52' U1' C48' 105.0(2) . .
N2' U1' O1' 64.35(15) . .
N1' U1' O1' 64.23(16) . .
C52' U1' O1' 94.84(19) . .
C48' U1' O1' 160.0(2) . .
C51' Si1' C50' 107.3(4) . .
C51' Si1' C49' 109.5(4) . .
C50' Si1' C49' 106.6(4) . .
C51' Si1' C48' 109.9(4) . .
C50' Si1' C48' 112.8(3) . .
C49' Si1' C48' 110.5(4) . .
C4' N1' C24' 115.7(5) . .
C4' N1' U1' 126.5(4) . .
C24' N1' U1' 117.8(4) . .
C12' O1' C11' 116.9(5) . .
C12' O1' U1' 120.5(3) . .
C11' O1' U1' 120.4(4) . .
C2' C1' C10' 123.1(6) . .
C2' C1' H1'A 118.5 . .
C10' C1' H1'A 118.5 . .
C5' N2' C36' 116.1(5) . .
C5' N2' U1' 127.2(4) . .
C36' N2' U1' 116.5(4) . .
C1' C2' C3' 118.5(6) . .
C1' C2' C16' 123.1(6) . .
C3' C2' C16' 118.3(6) . .
C2' C3' C4' 121.3(6) . .
C2' C3' H3'A 119.4 . .
C4' C3' H3'A 119.4 . .
C11' C4' C3' 115.7(6) . .
C11' C4' N1' 117.1(5) . .
C3' C4' N1' 127.2(6) . .
C55' Si4 C52' 112.8(3) . .
C55' Si4 C54' 107.2(3) . .
C52' Si4 C54' 110.5(3) . .
C55' Si4 C53' 107.1(4) . .
C52' Si4 C53' 111.9(3) . .
C54' Si4 C53' 107.0(4) . .
N2' C5' C6' 128.1(5) . .
N2' C5' C12' 116.0(6) . .
C6' C5' C12' 115.9(6) . .
C5' C6' C7' 122.0(5) . .
C5' C6' H6'A 119.0 . .
C7' C6' H6'A 119.0 . .
C8' C7' C6' 117.6(6) . .
C8' C7' C20' 123.0(6) . .
C6' C7' C20' 119.5(5) . .
C13' C8' C7' 122.6(6) . .
C13' C8' H8'A 118.7 . .
C7' C8' H8'A 118.7 . .
C10' C9' C13' 109.8(5) . .
C10' C9' C15' 109.1(5) . .
C13' C9' C15' 108.5(5) . .
C10' C9' C14' 109.5(5) . .
C13' C9' C14' 108.5(5) . .
C15' C9' C14' 111.4(5) . .
C11' C10' C1' 115.4(6) . .
C11' C10' C9' 121.5(5) . .
C1' C10' C9' 123.0(5) . .
C10' C11' C4' 126.1(6) . .
C10' C11' O1' 122.2(6) . .
C4' C11' O1' 111.7(5) . .
C13' C12' O1' 123.5(5) . .
C13' C12' C5' 124.8(6) . .
O1' C12' C5' 111.7(5) . .
C12' C13' C8' 117.1(6) . .
C12' C13' C9' 120.3(6) . .
C8' C13' C9' 122.6(6) . .
C9' C14' H14D 109.5 . .
C9' C14' H14E 109.5 . .
H14D C14' H14E 109.5 . .
C9' C14' H14F 109.5 . .
H14D C14' H14F 109.5 . .
H14E C14' H14F 109.5 . .
C9' C15' H15D 109.5 . .
C9' C15' H15E 109.5 . .
H15D C15' H15E 109.5 . .
C9' C15' H15F 109.5 . .
H15D C15' H15F 109.5 . .
H15E C15' H15F 109.5 . .
C19' C16' C17' 109.2(7) . .
C19' C16' C2' 111.8(6) . .
C17' C16' C2' 107.7(5) . .
C19' C16' C18' 108.3(6) . .
C17' C16' C18' 109.4(7) . .
C2' C16' C18' 110.4(6) . .
C16' C17' H17D 109.5 . .
C16' C17' H17E 109.5 . .
H17D C17' H17E 109.5 . .
C16' C17' H17F 109.5 . .
H17D C17' H17F 109.5 . .
H17E C17' H17F 109.5 . .
C16' C18' H18D 109.5 . .
C16' C18' H18E 109.5 . .
H18D C18' H18E 109.5 . .
C16' C18' H18F 109.5 . .
H18D C18' H18F 109.5 . .
H18E C18' H18F 109.5 . .
C16' C19' H19D 109.5 . .
C16' C19' H19E 109.5 . .
H19D C19' H19E 109.5 . .
C16' C19' H19F 109.5 . .
H19D C19' H19F 109.5 . .
H19E C19' H19F 109.5 . .
C22' C20' C7' 112.2(5) . .
C22' C20' C23' 107.1(6) . .
C7' C20' C23' 110.6(6) . .
C22' C20' C21' 110.0(6) . .
C7' C20' C21' 107.6(6) . .
C23' C20' C21' 109.3(5) . .
C20' C21' H21D 109.5 . .
C20' C21' H21E 109.5 . .
H21D C21' H21E 109.5 . .
C20' C21' H21F 109.5 . .
H21D C21' H21F 109.5 . .
H21E C21' H21F 109.5 . .
C20' C22' H22D 109.5 . .
C20' C22' H22E 109.5 . .
H22D C22' H22E 109.5 . .
C20' C22' H22F 109.5 . .
H22D C22' H22F 109.5 . .
H22E C22' H22F 109.5 . .
C20' C23' H23D 109.5 . .
C20' C23' H23E 109.5 . .
H23D C23' H23E 109.5 . .
C20' C23' H23F 109.5 . .
H23D C23' H23F 109.5 . .
H23E C23' H23F 109.5 . .
C29' C24' C25' 120.9(7) . .
C29' C24' N1' 121.0(6) . .
C25' C24' N1' 118.2(6) . .
C26' C25' C24' 118.7(7) . .
C26' C25' C30' 118.6(7) . .
C24' C25' C30' 122.7(7) . .
C27' C26' C25' 120.1(8) . .
C27' C26' H26A 119.9 . .
C25' C26' H26A 119.9 . .
C26' C27' C28' 121.5(8) . .
C26' C27' H27B 119.3 . .
C28' C27' H27B 119.3 . .
C27' C28' C29' 119.8(8) . .
C27' C28' H28B 120.1 . .
C29' C28' H28B 120.1 . .
C24' C29' C28' 119.1(7) . .
C24' C29' C33' 122.6(7) . .
C28' C29' C33' 118.3(7) . .
C25' C30' C32' 110.3(6) . .
C25' C30' C31' 111.8(6) . .
C32' C30' C31' 109.4(7) . .
C25' C30' H30B 108.4 . .
C32' C30' H30B 108.4 . .
C31' C30' H30B 108.4 . .
C30' C31' H31D 109.5 . .
C30' C31' H31E 109.5 . .
H31D C31' H31E 109.5 . .
C30' C31' H31F 109.5 . .
H31D C31' H31F 109.5 . .
H31E C31' H31F 109.5 . .
C30' C32' H32D 109.5 . .
C30' C32' H32E 109.5 . .
H32D C32' H32E 109.5 . .
C30' C32' H32F 109.5 . .
H32D C32' H32F 109.5 . .
H32E C32' H32F 109.5 . .
C35' C33' C29' 113.0(6) . .
C35' C33' C34' 110.6(6) . .
C29' C33' C34' 112.1(6) . .
C35' C33' H33A 106.9 . .
C29' C33' H33A 106.9 . .
C34' C33' H33A 106.9 . .
C33' C34' H34D 109.5 . .
C33' C34' H34E 109.5 . .
H34D C34' H34E 109.5 . .
C33' C34' H34F 109.5 . .
H34D C34' H34F 109.5 . .
H34E C34' H34F 109.5 . .
C33' C35' H35A 109.5 . .
C33' C35' H35E 109.5 . .
H35A C35' H35E 109.5 . .
C33' C35' H35F 109.5 . .
H35A C35' H35F 109.5 . .
H35E C35' H35F 109.5 . .
C37' C36' C41' 121.2(6) . .
C37' C36' N2' 121.2(6) . .
C41' C36' N2' 117.5(6) . .
C36' C37' C38' 118.6(7) . .
C36' C37' C42' 122.8(5) . .
C38' C37' C42' 118.4(6) . .
C39' C38' C37' 120.5(7) . .
C39' C38' H38A 119.8 . .
C37' C38' H38A 119.8 . .
C38' C39' C40' 120.8(7) . .
C38' C39' H39B 119.6 . .
C40' C39' H39B 119.6 . .
C39' C40' C41' 121.2(7) . .
C39' C40' H40B 119.4 . .
C41' C40' H40B 119.4 . .
C40' C41' C36' 117.8(7) . .
C40' C41' C45' 118.5(7) . .
C36' C41' C45' 123.7(6) . .
C37' C42' C43' 110.7(6) . .
C37' C42' C44' 112.6(6) . .
C43' C42' C44' 111.8(6) . .
C37' C42' H42B 107.2 . .
C43' C42' H42B 107.2 . .
C44' C42' H42B 107.2 . .
C42' C43' H43D 109.5 . .
C42' C43' H43E 109.5 . .
H43D C43' H43E 109.5 . .
C42' C43' H43F 109.5 . .
H43D C43' H43F 109.5 . .
H43E C43' H43F 109.5 . .
C42' C44' H44D 109.5 . .
C42' C44' H44E 109.5 . .
H44D C44' H44E 109.5 . .
C42' C44' H44F 109.5 . .
H44D C44' H44F 109.5 . .
H44E C44' H44F 109.5 . .
C47' C45' C41' 113.3(7) . .
C47' C45' C46' 111.0(7) . .
C41' C45' C46' 109.9(7) . .
C47' C45' H45B 107.4 . .
C41' C45' H45B 107.4 . .
C46' C45' H45B 107.4 . .
C45' C46' H46A 109.5 . .
C45' C46' H46B 109.5 . .
H46A C46' H46B 109.5 . .
C45' C46' H46C 109.5 . .
H46A C46' H46C 109.5 . .
H46B C46' H46C 109.5 . .
C45' C47' H47D 109.5 . .
C45' C47' H47E 109.5 . .
H47D C47' H47E 109.5 . .
C45' C47' H47F 109.5 . .
H47D C47' H47F 109.5 . .
H47E C47' H47F 109.5 . .
Si1' C48' U1' 130.8(3) . .
Si1' C48' H48C 104.6 . .
U1' C48' H48C 104.6 . .
Si1' C48' H48D 104.6 . .
U1' C48' H48D 104.6 . .
H48C C48' H48D 105.7 . .
Si1' C49' H49A 109.5 . .
Si1' C49' H49E 109.5 . .
H49A C49' H49E 109.5 . .
Si1' C49' H49F 109.5 . .
H49A C49' H49F 109.5 . .
H49E C49' H49F 109.5 . .
Si1' C50' H50D 109.5 . .
Si1' C50' H50E 109.5 . .
H50D C50' H50E 109.5 . .
Si1' C50' H50F 109.5 . .
H50D C50' H50F 109.5 . .
H50E C50' H50F 109.5 . .
Si1' C51' H51A 109.5 . .
Si1' C51' H51E 109.5 . .
H51A C51' H51E 109.5 . .
Si1' C51' H51F 109.5 . .
H51A C51' H51F 109.5 . .
H51E C51' H51F 109.5 . .
Si4 C52' U1' 128.2(3) . .
Si4 C52' H52C 105.3 . .
U1' C52' H52C 105.3 . .
Si4 C52' H52D 105.3 . .
U1' C52' H52D 105.3 . .
H52C C52' H52D 106.0 . .
Si4 C53' H53A 109.5 . .
Si4 C53' H53B 109.5 . .
H53A C53' H53B 109.5 . .
Si4 C53' H53F 109.5 . .
H53A C53' H53F 109.5 . .
H53B C53' H53F 109.5 . .
Si4 C54' H54D 109.5 . .
Si4 C54' H54E 109.5 . .
H54D C54' H54E 109.5 . .
Si4 C54' H54F 109.5 . .
H54D C54' H54F 109.5 . .
H54E C54' H54F 109.5 . .
Si4 C55' H55D 109.5 . .
Si4 C55' H55E 109.5 . .
H55D C55' H55E 109.5 . .
Si4 C55' H55F 109.5 . .
H55D C55' H55F 109.5 . .
H55E C55' H55F 109.5 . .
C2S C1S H1SA 109.5 . .
C2S C1S H1SB 109.5 . .
H1SA C1S H1SB 109.5 . .
C2S C1S H1SC 109.5 . .
H1SA C1S H1SC 109.5 . .
H1SB C1S H1SC 109.5 . .
C3S C2S C1S 124.0(10) . .
C3S C2S H2SA 106.3 . .
C1S C2S H2SA 106.3 . .
C3S C2S H2SC 106.3 . .
C1S C2S H2SC 106.3 . .
H2SA C2S H2SC 106.4 . .
C2S C3S C3S 124.6(12) . 2_565
C2S C3S H3SA 106.2 . .
C3S C3S H3SA 106.2 2_565 .
C2S C3S H3SC 106.2 . .
C3S C3S H3SC 106.2 2_565 .
H3SA C3S H3SC 106.4 . .

loop_
_geom_bond_atom_site_label_1
_geom_bond_atom_site_label_2
_geom_bond_distance
_geom_bond_site_symmetry_2
U1 N1 2.261(5) .
U1 N2 2.272(5) .
U1 C52 2.380(7) .
U1 C48 2.418(7) .
U1 O1 2.484(5) .
Si1 C49 1.838(9) .
Si1 C48 1.851(7) .
Si1 C50 1.855(8) .
Si1 C51 1.881(8) .
O1 C12 1.405(7) .
O1 C11 1.409(7) .
N1 C4 1.403(8) .
N1 C24 1.439(8) .
C1 C2 1.402(9) .
C1 C10 1.409(8) .
C1 H1A 0.9500 .
Si2 C52 1.862(7) .
Si2 C55 1.876(7) .
Si2 C53 1.877(8) .
Si2 C54 1.886(8) .
N2 C5 1.403(8) .
N2 C36 1.445(7) .
C2 C3 1.427(9) .
C2 C16 1.550(8) .
C3 C4 1.410(8) .
C3 H3A 0.9500 .
C4 C11 1.398(9) .
C5 C6 1.402(8) .
C5 C12 1.416(8) .
C6 C7 1.400(9) .
C6 H6A 0.9500 .
C7 C8 1.399(8) .
C7 C20 1.549(9) .
C8 C13 1.408(8) .
C8 H8A 0.9500 .
C9 C10 1.502(9) .
C9 C14 1.538(9) .
C9 C13 1.550(8) .
C9 C15 1.571(9) .
C10 C11 1.370(9) .
C12 C13 1.351(9) .
C14 H14A 0.9800 .
C14 H14B 0.9800 .
C14 H14C 0.9800 .
C15 H15A 0.9800 .
C15 H15B 0.9800 .
C15 H15C 0.9800 .
C16 C19 1.473(11) .
C16 C18 1.535(11) .
C16 C17 1.558(11) .
C17 H17A 0.9800 .
C17 H17B 0.9800 .
C17 H17C 0.9800 .
C18 H18A 0.9800 .
C18 H18B 0.9800 .
C18 H18C 0.9800 .
C19 H19A 0.9800 .
C19 H19B 0.9800 .
C19 H19C 0.9800 .
C20 C22 1.524(10) .
C20 C21 1.525(10) .
C20 C23 1.538(11) .
C21 H21A 0.9800 .
C21 H21B 0.9800 .
C21 H21C 0.9800 .
C22 H22A 0.9800 .
C22 H22B 0.9800 .
C22 H22C 0.9800 .
C23 H23A 0.9800 .
C23 H23B 0.9800 .
C23 H23C 0.9800 .
C24 C29 1.404(9) .
C24 C25 1.416(9) .
C25 C26 1.400(10) .
C25 C30 1.531(10) .
C26 C27 1.343(10) .
C26 H26D 0.9500 .
C27 C28 1.363(10) .
C27 H27A 0.9500 .
C28 C29 1.368(10) .
C28 H28A 0.9500 .
C29 C33 1.538(10) .
C31 C30 1.508(11) .
C31 H31A 0.9800 .
C31 H31B 0.9800 .
C31 H31C 0.9800 .
C32 C30 1.501(10) .
C32 H32A 0.9800 .
C32 H32B 0.9800 .
C32 H32C 0.9800 .
C33 C34 1.530(10) .
C33 C35 1.547(9) .
C33 H33D 1.0000 .
C34 H34A 0.9800 .
C34 H34B 0.9800 .
C34 H34C 0.9800 .
C35 H35B 0.9800 .
C35 H35C 0.9800 .
C35 H35D 0.9800 .
C36 C37 1.396(9) .
C36 C41 1.409(10) .
C37 C38 1.412(9) .
C37 C42 1.509(10) .
C38 C39 1.334(11) .
C38 H38B 0.9500 .
C39 C40 1.362(10) .
C39 H39A 0.9500 .
C40 C41 1.408(9) .
C40 H40A 0.9500 .
C41 C45 1.534(10) .
C42 C44 1.534(11) .
C42 C43 1.569(10) .
C42 H42A 1.0000 .
C43 H43A 0.9800 .
C43 H43B 0.9800 .
C43 H43C 0.9800 .
C44 H44A 0.9800 .
C44 H44B 0.9800 .
C44 H44C 0.9800 .
C45 C47 1.534(11) .
C45 C46 1.548(11) .
C45 H45A 1.0000 .
C46 H46D 0.9800 .
C46 H46E 0.9800 .
C46 H46F 0.9800 .
C47 H47A 0.9800 .
C47 H47B 0.9800 .
C47 H47C 0.9800 .
C48 H48A 0.9900 .
C48 H48B 0.9900 .
C49 H49B 0.9800 .
C49 H49C 0.9800 .
C49 H49D 0.9800 .
C50 H50A 0.9800 .
C50 H50B 0.9800 .
C50 H50C 0.9800 .
C51 H51B 0.9800 .
C51 H51C 0.9800 .
C51 H51D 0.9800 .
C52 H52A 0.9900 .
C52 H52B 0.9900 .
C53 H53C 0.9800 .
C53 H53D 0.9800 .
C53 H53E 0.9800 .
C54 H54A 0.9800 .
C54 H54B 0.9800 .
C54 H54C 0.9800 .
C55 H55A 0.9800 .
C55 H55B 0.9800 .
C55 H55C 0.9800 .
C30 H30A 1.0000 .
U1' N2' 2.262(5) .
U1' N1' 2.280(5) .
U1' C52' 2.368(7) .
U1' C48' 2.393(7) .
U1' O1' 2.504(4) .
Si1' C51' 1.854(9) .
Si1' C50' 1.865(7) .
Si1' C49' 1.870(8) .
Si1' C48' 1.883(7) .
N1' C4' 1.406(7) .
N1' C24' 1.452(8) .
O1' C12' 1.395(7) .
O1' C11' 1.418(7) .
C1' C2' 1.365(9) .
C1' C10' 1.402(8) .
C1' H1'A 0.9500 .
N2' C5' 1.395(7) .
N2' C36' 1.452(7) .
C2' C3' 1.400(9) .
C2' C16' 1.547(9) .
C3' C4' 1.404(8) .
C3' H3'A 0.9500 .
C4' C11' 1.384(9) .
Si4 C55' 1.877(7) .
Si4 C52' 1.887(7) .
Si4 C54' 1.906(7) .
Si4 C53' 1.907(8) .
C5' C6' 1.400(9) .
C5' C12' 1.419(8) .
C6' C7' 1.417(9) .
C6' H6'A 0.9500 .
C7' C8' 1.403(8) .
C7' C20' 1.520(9) .
C8' C13' 1.398(9) .
C8' H8'A 0.9500 .
C9' C10' 1.531(9) .
C9' C13' 1.549(8) .
C9' C15' 1.551(9) .
C9' C14' 1.552(9) .
C10' C11' 1.360(8) .
C12' C13' 1.363(8) .
C14' H14D 0.9800 .
C14' H14E 0.9800 .
C14' H14F 0.9800 .
C15' H15D 0.9800 .
C15' H15E 0.9800 .
C15' H15F 0.9800 .
C16' C19' 1.522(9) .
C16' C17' 1.542(10) .
C16' C18' 1.561(10) .
C17' H17D 0.9800 .
C17' H17E 0.9800 .
C17' H17F 0.9800 .
C18' H18D 0.9800 .
C18' H18E 0.9800 .
C18' H18F 0.9800 .
C19' H19D 0.9800 .
C19' H19E 0.9800 .
C19' H19F 0.9800 .
C20' C22' 1.520(9) .
C20' C23' 1.538(9) .
C20' C21' 1.546(9) .
C21' H21D 0.9800 .
C21' H21E 0.9800 .
C21' H21F 0.9800 .
C22' H22D 0.9800 .
C22' H22E 0.9800 .
C22' H22F 0.9800 .
C23' H23D 0.9800 .
C23' H23E 0.9800 .
C23' H23F 0.9800 .
C24' C29' 1.381(9) .
C24' C25' 1.415(9) .
C25' C26' 1.394(10) .
C25' C30' 1.530(10) .
C26' C27' 1.373(10) .
C26' H26A 0.9500 .
C27' C28' 1.376(10) .
C27' H27B 0.9500 .
C28' C29' 1.408(10) .
C28' H28B 0.9500 .
C29' C33' 1.549(10) .
C30' C32' 1.549(11) .
C30' C31' 1.552(9) .
C30' H30B 1.0000 .
C31' H31D 0.9800 .
C31' H31E 0.9800 .
C31' H31F 0.9800 .
C32' H32D 0.9800 .
C32' H32E 0.9800 .
C32' H32F 0.9800 .
C33' C35' 1.548(10) .
C33' C34' 1.552(9) .
C33' H33A 1.0000 .
C34' H34D 0.9800 .
C34' H34E 0.9800 .
C34' H34F 0.9800 .
C35' H35A 0.9800 .
C35' H35E 0.9800 .
C35' H35F 0.9800 .
C36' C37' 1.386(9) .
C36' C41' 1.411(9) .
C37' C38' 1.423(8) .
C37' C42' 1.518(9) .
C38' C39' 1.359(10) .
C38' H38A 0.9500 .
C39' C40' 1.374(11) .
C39' H39B 0.9500 .
C40' C41' 1.406(9) .
C40' H40B 0.9500 .
C41' C45' 1.514(10) .
C42' C43' 1.524(10) .
C42' C44' 1.553(10) .
C42' H42B 1.0000 .
C43' H43D 0.9800 .
C43' H43E 0.9800 .
C43' H43F 0.9800 .
C44' H44D 0.9800 .
C44' H44E 0.9800 .
C44' H44F 0.9800 .
C45' C47' 1.503(11) .
C45' C46' 1.521(11) .
C45' H45B 1.0000 .
C46' H46A 0.9800 .
C46' H46B 0.9800 .
C46' H46C 0.9800 .
C47' H47D 0.9800 .
C47' H47E 0.9800 .
C47' H47F 0.9800 .
C48' H48C 0.9900 .
C48' H48D 0.9900 .
C49' H49A 0.9800 .
C49' H49E 0.9800 .
C49' H49F 0.9800 .
C50' H50D 0.9800 .
C50' H50E 0.9800 .
C50' H50F 0.9800 .
C51' H51A 0.9800 .
C51' H51E 0.9800 .
C51' H51F 0.9800 .
C52' H52C 0.9900 .
C52' H52D 0.9900 .
C53' H53A 0.9800 .
C53' H53B 0.9800 .
C53' H53F 0.9800 .
C54' H54D 0.9800 .
C54' H54E 0.9800 .
C54' H54F 0.9800 .
C55' H55D 0.9800 .
C55' H55E 0.9800 .
C55' H55F 0.9800 .
C1S C2S 1.455(13) .
C1S H1SA 0.9800 .
C1S H1SB 0.9800 .
C1S H1SC 0.9800 .
C2S C3S 1.442(12) .
C2S H2SA 0.9900 .
C2S H2SC 0.9900 .
C3S C3S 1.451(16) 2_565
C3S H3SA 0.9900 .
C3S H3SC 0.9900 .

loop_
_geom_torsion_atom_site_label_1
_geom_torsion_atom_site_label_2
_geom_torsion_atom_site_label_3
_geom_torsion_atom_site_label_4
_geom_torsion
_geom_torsion_site_symmetry_4
N1 U1 O1 C12 159.9(5) .
N2 U1 O1 C12 2.1(4) .
C52 U1 O1 C12 -100.3(4) .
C48 U1 O1 C12 82.8(7) .
N1 U1 O1 C11 -6.2(4) .
N2 U1 O1 C11 -164.0(5) .
C52 U1 O1 C11 93.6(4) .
C48 U1 O1 C11 -83.3(7) .
N2 U1 N1 C4 31.3(6) .
C52 U1 N1 C4 -83.0(5) .
C48 U1 N1 C4 168.2(5) .
O1 U1 N1 C4 7.3(5) .
N2 U1 N1 C24 -142.6(4) .
C52 U1 N1 C24 103.1(4) .
C48 U1 N1 C24 -5.7(5) .
O1 U1 N1 C24 -166.7(5) .
N1 U1 N2 C5 -25.4(6) .
C52 U1 N2 C5 87.8(6) .
C48 U1 N2 C5 -161.9(5) .
O1 U1 N2 C5 -1.4(5) .
N1 U1 N2 C36 156.3(4) .
C52 U1 N2 C36 -90.5(5) .
C48 U1 N2 C36 19.8(5) .
O1 U1 N2 C36 -179.6(5) .
C10 C1 C2 C3 2.9(11) .
C10 C1 C2 C16 -178.5(6) .
C1 C2 C3 C4 -4.2(10) .
C16 C2 C3 C4 177.2(6) .
C24 N1 C4 C11 165.5(6) .
U1 N1 C4 C11 -7.9(8) .
C24 N1 C4 C3 -14.1(10) .
U1 N1 C4 C3 172.5(5) .
C2 C3 C4 C11 1.6(10) .
C2 C3 C4 N1 -178.7(6) .
C36 N2 C5 C6 -2.4(10) .
U1 N2 C5 C6 179.3(5) .
C36 N2 C5 C12 178.8(6) .
U1 N2 C5 C12 0.6(9) .
N2 C5 C6 C7 -180.0(7) .
C12 C5 C6 C7 -1.2(10) .
C5 C6 C7 C8 0.3(11) .
C5 C6 C7 C20 175.8(7) .
C6 C7 C8 C13 1.6(11) .
C20 C7 C8 C13 -173.8(7) .
C2 C1 C10 C11 0.9(10) .
C2 C1 C10 C9 -179.8(6) .
C14 C9 C10 C11 -136.4(6) .
C13 C9 C10 C11 -14.7(9) .
C15 C9 C10 C11 103.6(7) .
C14 C9 C10 C1 44.3(9) .
C13 C9 C10 C1 166.0(6) .
C15 C9 C10 C1 -75.7(8) .
C1 C10 C11 C4 -3.7(10) .
C9 C10 C11 C4 176.9(6) .
C1 C10 C11 O1 177.9(6) .
C9 C10 C11 O1 -1.4(10) .
N1 C4 C11 C10 -177.2(6) .
C3 C4 C11 C10 2.5(10) .
N1 C4 C11 O1 1.3(8) .
C3 C4 C11 O1 -179.0(5) .
C12 O1 C11 C10 16.3(9) .
U1 O1 C11 C10 -176.8(5) .
C12 O1 C11 C4 -162.3(5) .
U1 O1 C11 C4 4.7(7) .
C11 O1 C12 C13 -13.6(9) .
U1 O1 C12 C13 179.4(5) .
C11 O1 C12 C5 164.4(5) .
U1 O1 C12 C5 -2.6(7) .
C6 C5 C12 C13 0.4(10) .
N2 C5 C12 C13 179.3(6) .
C6 C5 C12 O1 -177.6(6) .
N2 C5 C12 O1 1.3(8) .
O1 C12 C13 C8 179.1(6) .
C5 C12 C13 C8 1.3(10) .
O1 C12 C13 C9 -3.5(10) .
C5 C12 C13 C9 178.8(6) .
C7 C8 C13 C12 -2.3(11) .
C7 C8 C13 C9 -179.7(6) .
C10 C9 C13 C12 17.1(9) .
C14 C9 C13 C12 139.3(7) .
C15 C9 C13 C12 -101.9(7) .
C10 C9 C13 C8 -165.6(6) .
C14 C9 C13 C8 -43.3(9) .
C15 C9 C13 C8 75.5(8) .
C1 C2 C16 C19 -111.2(9) .
C3 C2 C16 C19 67.5(10) .
C1 C2 C16 C18 126.4(8) .
C3 C2 C16 C18 -54.9(10) .
C1 C2 C16 C17 8.9(10) .
C3 C2 C16 C17 -172.5(7) .
C8 C7 C20 C22 -14.7(11) .
C6 C7 C20 C22 169.9(7) .
C8 C7 C20 C21 -135.6(8) .
C6 C7 C20 C21 49.0(10) .
C8 C7 C20 C23 105.0(8) .
C6 C7 C20 C23 -70.4(9) .
C4 N1 C24 C29 90.9(8) .
U1 N1 C24 C29 -94.8(6) .
C4 N1 C24 C25 -95.4(7) .
U1 N1 C24 C25 79.0(6) .
C29 C24 C25 C26 2.8(9) .
N1 C24 C25 C26 -171.1(6) .
C29 C24 C25 C30 -173.6(6) .
N1 C24 C25 C30 12.5(9) .
C24 C25 C26 C27 -2.0(11) .
C30 C25 C26 C27 174.3(7) .
C25 C26 C27 C28 0.1(12) .
C26 C27 C28 C29 1.2(12) .
C27 C28 C29 C24 -0.4(11) .
C27 C28 C29 C33 178.5(7) .
C25 C24 C29 C28 -1.6(9) .
N1 C24 C29 C28 172.2(6) .
C25 C24 C29 C33 179.5(6) .
N1 C24 C29 C33 -6.8(9) .
C28 C29 C33 C34 -58.4(8) .
C24 C29 C33 C34 120.5(7) .
C28 C29 C33 C35 65.2(9) .
C24 C29 C33 C35 -115.9(7) .
C5 N2 C36 C37 -88.3(8) .
U1 N2 C36 C37 90.2(7) .
C5 N2 C36 C41 95.5(8) .
U1 N2 C36 C41 -86.1(7) .
C41 C36 C37 C38 -0.9(10) .
N2 C36 C37 C38 -177.0(6) .
C41 C36 C37 C42 -178.6(7) .
N2 C36 C37 C42 5.3(10) .
C36 C37 C38 C39 1.1(11) .
C42 C37 C38 C39 178.8(7) .
C37 C38 C39 C40 -0.2(12) .
C38 C39 C40 C41 -0.9(12) .
C39 C40 C41 C36 1.0(11) .
C39 C40 C41 C45 -177.0(7) .
C37 C36 C41 C40 -0.1(10) .
N2 C36 C41 C40 176.2(6) .
C37 C36 C41 C45 177.8(7) .
N2 C36 C41 C45 -5.9(10) .
C36 C37 C42 C44 -135.1(7) .
C38 C37 C42 C44 47.3(9) .
C36 C37 C42 C43 97.2(8) .
C38 C37 C42 C43 -80.5(9) .
C40 C41 C45 C47 -41.1(9) .
C36 C41 C45 C47 141.0(7) .
C40 C41 C45 C46 81.9(9) .
C36 C41 C45 C46 -96.0(8) .
C49 Si1 C48 U1 -171.8(4) .
C50 Si1 C48 U1 -52.5(6) .
C51 Si1 C48 U1 68.7(6) .
N1 U1 C48 Si1 126.0(4) .
N2 U1 C48 Si1 -91.7(5) .
C52 U1 C48 Si1 18.6(5) .
O1 U1 C48 Si1 -164.5(3) .
C55 Si2 C52 U1 -55.0(5) .
C53 Si2 C52 U1 63.7(5) .
C54 Si2 C52 U1 -176.4(4) .
N1 U1 C52 Si2 58.4(4) .
N2 U1 C52 Si2 -70.5(4) .
C48 U1 C52 Si2 173.0(4) .
O1 U1 C52 Si2 -6.0(4) .
C26 C25 C30 C32 -84.7(9) .
C24 C25 C30 C32 91.5(8) .
C26 C25 C30 C31 38.3(10) .
C24 C25 C30 C31 -145.4(7) .
N2' U1' N1' C4' 26.2(6) .
C52' U1' N1' C4' -87.8(5) .
C48' U1' N1' C4' 159.5(5) .
O1' U1' N1' C4' 1.2(4) .
N2' U1' N1' C24' -154.1(4) .
C52' U1' N1' C24' 91.9(5) .
C48' U1' N1' C24' -20.8(5) .
O1' U1' N1' C24' -179.1(5) .
N2' U1' O1' C12' 3.8(4) .
N1' U1' O1' C12' 160.9(5) .
C52' U1' O1' C12' -96.8(4) .
C48' U1' O1' C12' 75.7(7) .
N2' U1' O1' C11' -158.7(4) .
N1' U1' O1' C11' -1.6(4) .
C52' U1' O1' C11' 100.7(4) .
C48' U1' O1' C11' -86.7(7) .
N1' U1' N2' C5' -30.6(6) .
C52' U1' N2' C5' 84.2(5) .
C48' U1' N2' C5' -165.6(5) .
O1' U1' N2' C5' -5.6(5) .
N1' U1' N2' C36' 143.6(4) .
C52' U1' N2' C36' -101.6(5) .
C48' U1' N2' C36' 8.6(5) .
O1' U1' N2' C36' 168.6(5) .
C10' C1' C2' C3' -0.3(11) .
C10' C1' C2' C16' 175.5(6) .
C1' C2' C3' C4' -1.2(10) .
C16' C2' C3' C4' -177.3(6) .
C2' C3' C4' C11' 1.6(10) .
C2' C3' C4' N1' -179.9(6) .
C24' N1' C4' C11' 179.5(6) .
U1' N1' C4' C11' -0.8(8) .
C24' N1' C4' C3' 1.1(9) .
U1' N1' C4' C3' -179.2(5) .
C36' N2' C5' C6' 11.6(10) .
U1' N2' C5' C6' -174.2(5) .
C36' N2' C5' C12' -167.3(6) .
U1' N2' C5' C12' 6.9(8) .
N2' C5' C6' C7' 179.5(6) .
C12' C5' C6' C7' -1.6(9) .
C5' C6' C7' C8' 2.9(10) .
C5' C6' C7' C20' -178.9(6) .
C6' C7' C8' C13' -1.7(10) .
C20' C7' C8' C13' -179.7(6) .
C2' C1' C10' C11' 1.4(10) .
C2' C1' C10' C9' 178.4(7) .
C13' C9' C10' C11' -20.5(9) .
C15' C9' C10' C11' 98.2(7) .
C14' C9' C10' C11' -139.6(6) .
C13' C9' C10' C1' 162.6(6) .
C15' C9' C10' C1' -78.7(8) .
C14' C9' C10' C1' 43.5(8) .
C1' C10' C11' C4' -0.9(10) .
C9' C10' C11' C4' -178.1(6) .
C1' C10' C11' O1' -179.2(6) .
C9' C10' C11' O1' 3.7(10) .
C3' C4' C11' C10' -0.5(10) .
N1' C4' C11' C10' -179.1(6) .
C3' C4' C11' O1' 177.9(5) .
N1' C4' C11' O1' -0.7(8) .
C12' O1' C11' C10' 17.2(8) .
U1' O1' C11' C10' -179.8(5) .
C12' O1' C11' C4' -161.3(5) .
U1' O1' C11' C4' 1.8(7) .
C11' O1' C12' C13' -19.2(9) .
U1' O1' C12' C13' 177.7(5) .
C11' O1' C12' C5' 161.2(5) .
U1' O1' C12' C5' -1.9(7) .
N2' C5' C12' C13' 177.8(6) .
C6' C5' C12' C13' -1.2(10) .
N2' C5' C12' O1' -2.6(8) .
C6' C5' C12' O1' 178.4(5) .
O1' C12' C13' C8' -177.2(6) .
C5' C12' C13' C8' 2.3(10) .
O1' C12' C13' C9' 0.3(10) .
C5' C12' C13' C9' 179.9(6) .
C7' C8' C13' C12' -0.8(10) .
C7' C8' C13' C9' -178.3(6) .
C10' C9' C13' C12' 18.6(8) .
C15' C9' C13' C12' -100.5(7) .
C14' C9' C13' C12' 138.2(6) .
C10' C9' C13' C8' -164.1(6) .
C15' C9' C13' C8' 76.8(8) .
C14' C9' C13' C8' -44.4(8) .
C1' C2' C16' C19' 13.8(10) .
C3' C2' C16' C19' -170.3(7) .
C1' C2' C16' C17' -106.2(8) .
C3' C2' C16' C17' 69.7(8) .
C1' C2' C16' C18' 134.5(7) .
C3' C2' C16' C18' -49.7(9) .
C8' C7' C20' C22' -13.1(10) .
C6' C7' C20' C22' 168.9(7) .
C8' C7' C20' C23' -132.7(7) .
C6' C7' C20' C23' 49.3(8) .
C8' C7' C20' C21' 108.0(7) .
C6' C7' C20' C21' -70.0(8) .
C4' N1' C24' C29' 87.3(7) .
U1' N1' C24' C29' -92.4(6) .
C4' N1' C24' C25' -92.1(7) .
U1' N1' C24' C25' 88.2(6) .
C29' C24' C25' C26' -0.7(9) .
N1' C24' C25' C26' 178.7(5) .
C29' C24' C25' C30' -177.1(6) .
N1' C24' C25' C30' 2.3(9) .
C24' C25' C26' C27' 0.9(10) .
C30' C25' C26' C27' 177.4(6) .
C25' C26' C27' C28' -1.1(11) .
C26' C27' C28' C29' 1.0(11) .
C25' C24' C29' C28' 0.6(9) .
N1' C24' C29' C28' -178.8(6) .
C25' C24' C29' C33' 178.6(6) .
N1' C24' C29' C33' -0.7(9) .
C27' C28' C29' C24' -0.7(10) .
C27' C28' C29' C33' -178.9(6) .
C26' C25' C30' C32' -72.2(8) .
C24' C25' C30' C32' 104.3(8) .
C26' C25' C30' C31' 49.8(9) .
C24' C25' C30' C31' -133.8(7) .
C24' C29' C33' C35' 129.2(7) .
C28' C29' C33' C35' -52.8(8) .
C24' C29' C33' C34' -105.1(8) .
C28' C29' C33' C34' 72.9(9) .
C5' N2' C36' C37' -97.3(8) .
U1' N2' C36' C37' 87.9(7) .
C5' N2' C36' C41' 86.7(8) .
U1' N2' C36' C41' -88.2(7) .
C41' C36' C37' C38' -1.1(11) .
N2' C36' C37' C38' -177.0(7) .
C41' C36' C37' C42' -176.9(7) .
N2' C36' C37' C42' 7.1(11) .
C36' C37' C38' C39' 1.1(12) .
C42' C37' C38' C39' 177.1(8) .
C37' C38' C39' C40' -0.5(14) .
C38' C39' C40' C41' 0.0(15) .
C39' C40' C41' C36' 0.0(13) .
C39' C40' C41' C45' -179.6(8) .
C37' C36' C41' C40' 0.5(11) .
N2' C36' C41' C40' 176.6(7) .
C37' C36' C41' C45' -179.8(7) .
N2' C36' C41' C45' -3.8(11) .
C36' C37' C42' C43' -126.8(7) .
C38' C37' C42' C43' 57.3(9) .
C36' C37' C42' C44' 107.3(8) .
C38' C37' C42' C44' -68.6(9) .
C40' C41' C45' C47' -58.9(10) .
C36' C41' C45' C47' 121.5(8) .
C40' C41' C45' C46' 66.0(10) .
C36' C41' C45' C46' -113.6(8) .
C51' Si1' C48' U1' 57.7(6) .
C50' Si1' C48' U1' 177.5(4) .
C49' Si1' C48' U1' -63.2(6) .
N2' U1' C48' Si1' -137.8(5) .
N1' U1' C48' Si1' 81.6(5) .
C52' U1' C48' Si1' -29.9(6) .
O1' U1' C48' Si1' 157.8(3) .
C55' Si4 C52' U1' 53.5(5) .
C54' Si4 C52' U1' -66.5(5) .
C53' Si4 C52' U1' 174.4(4) .
N2' U1' C52' Si4 -59.7(4) .
N1' U1' C52' Si4 69.8(4) .
C48' U1' C52' Si4 -172.2(4) .
O1' U1' C52' Si4 5.1(4) .
C1S C2S C3S C3S -175.7(13) 2_565

loop_
_platon_squeeze_void_nr
_platon_squeeze_void_average_x
_platon_squeeze_void_average_y
_platon_squeeze_void_average_z
_platon_squeeze_void_volume
_platon_squeeze_void_count_electrons
_platon_squeeze_void_content
1 0.000 0.000 0.000 262 107 ' '
2 0.000 0.000 0.500 225 128 ' '
3 0.500 0.500 0.500 245 137 ' '
4 0.366 0.411 0.023 8 2 ' '
5 0.633 0.589 0.977 8 3 ' '
